data_7130717
loop_
_publ_author_name
'Zhang, Ting'
'Hou, Yuhan'
'Hou, Baoshan'
'Zhao, Liang'
'Wang, Xinlong'
'Qin, Chao'
'Su, Zhongmin'

_publ_section_title
;
 High-nuclear polyoxovanadates assembled from pentagonal building blocks
;
_journal_name_full 'Chemical Communications'
_journal_paper_doi 10.1039/D2CC04436F
_journal_year 2022
_chemical_formula_moiety 'C112 H108 N4 Na10 O128 P16 V26 W6'
_chemical_formula_sum 'C155 H260 N18 Na10 O143 P16 V26 W6'
_chemical_formula_weight 7816.75
_space_group_crystal_system monoclinic
_space_group_IT_number 14
_space_group_name_Hall '-P 2ybc'
_space_group_name_H-M_alt 'P 1 21/c 1'
_atom_sites_solution_hydrogens mixed
_atom_sites_solution_primary dual
_audit_creation_date 2022-08-29
_audit_creation_method
;
Olex2 1.5-beta
(compiled 2022.04.07 svn.rca3783a0 for OlexSys, GUI svn.r6498)
;
_audit_update_record
;
2022-08-30 deposited with the CCDC.	2022-09-06 downloaded from the CCDC.
;
_cell_angle_alpha 90
_cell_angle_beta 92.039(2)
_cell_angle_gamma 90
_cell_formula_units_Z 2
_cell_length_a 16.2280(7)
_cell_length_b 23.1623(9)
_cell_length_c 36.2890(14)
_cell_measurement_reflns_used 101039
_cell_measurement_temperature 173(2)
_cell_measurement_theta_max 57.000
_cell_measurement_theta_min 1.953
_cell_volume 13631.6(10)
_computing_cell_refinement 'SAINT+ Ver. 2016.5-0 (Bruker-AXS, 2016)'
_computing_data_collection 'APEX3 Ver. 2016.5-0 (Bruker-AXS, 2016)'
_computing_data_reduction 'SAINT+ Ver. 2016.5-0 (Bruker-AXS, 2016)'
_computing_molecular_graphics 'Olex2 1.5-beta (Dolomanov et al., 2009)'
_computing_publication_material 'Olex2 1.5-beta (Dolomanov et al., 2009)'
_computing_structure_refinement 'SHELXL 2019/2 (Sheldrick, 2015)'
_computing_structure_solution 'SHELXT 2014/5 (Sheldrick, 2014)'
_diffrn_ambient_temperature 173.02
_diffrn_detector 'charge-coupled device (CCD) area detector'
_diffrn_detector_area_resol_mean 7.9
_diffrn_detector_type 'Bruker D8 VENTURE'
_diffrn_measured_fraction_theta_full 0.990
_diffrn_measured_fraction_theta_max 0.990
_diffrn_measurement_device 'three-circle diffractometer'
_diffrn_measurement_device_type 'Bruker D8 VENTURE'
_diffrn_measurement_method '0.60\ \ w and 0.6\ \ f scans'
_diffrn_radiation_collimation '0.5 mm double- pinhole'
_diffrn_radiation_detector 'Bruker D8 VENTURE'
_diffrn_radiation_monochromator graphite
_diffrn_radiation_probe x-ray
_diffrn_radiation_type 'Cu K\a'
_diffrn_radiation_wavelength 1.54178
_diffrn_radiation_xray_symbol K-L~3~
_diffrn_reflns_av_R_equivalents 0.0792
_diffrn_reflns_av_unetI/netI 0.0609
_diffrn_reflns_Laue_measured_fraction_full 0.990
_diffrn_reflns_Laue_measured_fraction_max 0.990
_diffrn_reflns_limit_h_max 18
_diffrn_reflns_limit_h_min -18
_diffrn_reflns_limit_k_max 26
_diffrn_reflns_limit_k_min -26
_diffrn_reflns_limit_l_max 42
_diffrn_reflns_limit_l_min -39
_diffrn_reflns_number 101039
_diffrn_reflns_point_group_measured_fraction_full 0.990
_diffrn_reflns_point_group_measured_fraction_max 0.990
_diffrn_reflns_theta_full 63.845
_diffrn_reflns_theta_max 63.845
_diffrn_reflns_theta_min 2.263
_diffrn_source 'microfocus sealed X-ray tube'
_diffrn_source_current 1.0
_diffrn_source_power 0.05
_diffrn_source_type 'Incoatec I\ms'
_diffrn_source_voltage 50.0
_exptl_absorpt_coefficient_mu 13.542
_exptl_absorpt_correction_T_max 0.097
_exptl_absorpt_correction_T_min 0.067
_exptl_absorpt_correction_type multi-scan
_exptl_absorpt_process_details 'SADABS-2016/2 (Krause et al., 2015) was used for absorption correction.'
_exptl_crystal_colour green
_exptl_crystal_colour_primary green
_exptl_crystal_density_diffrn 1.904
_exptl_crystal_density_method 'not measured'
_exptl_crystal_description block
_exptl_crystal_F_000 7704
_exptl_crystal_size_max 0.24
_exptl_crystal_size_mid 0.22
_exptl_crystal_size_min 0.2
_refine_diff_density_max 2.007
_refine_diff_density_min -2.224
_refine_diff_density_rms 0.173
_refine_ls_extinction_method none
_refine_ls_goodness_of_fit_ref 1.035
_refine_ls_hydrogen_treatment mixed
_refine_ls_matrix_type full
_refine_ls_number_parameters 1355
_refine_ls_number_reflns 22295
_refine_ls_number_restraints 2791
_refine_ls_restrained_S_all 1.030
_refine_ls_R_factor_all 0.0869
_refine_ls_R_factor_gt 0.0713
_refine_ls_shift/su_max 0.002
_refine_ls_shift/su_mean 0.000
_refine_ls_structure_factor_coef Fsqd
_refine_ls_weighting_details 'w=1/[\s^2^(Fo^2^)+(0.0849P)^2^+144.3663P] where P=(Fo^2^+2Fc^2^)/3'
_refine_ls_weighting_scheme calc
_refine_ls_wR_factor_gt 0.1757
_refine_ls_wR_factor_ref 0.1847
_reflns_Friedel_coverage 0.000
_reflns_number_gt 17862
_reflns_number_total 22295
_reflns_threshold_expression 'I > 2\s(I)'
_cod_data_source_file d2cc04436f2.cif
_cod_data_source_block V26W6P16
_cod_database_code 7130717
_shelx_shelxl_version_number 2019/2
_shelx_space_group_comment
;
The symmetry employed for this shelxl refinement is uniquely defined
by the following loop, which should always be used as a source of
symmetry information in preference to the above space-group names.
They are only intended as comments.
;
_shelx_estimated_absorpt_t_max 0.54
_shelx_estimated_absorpt_t_min 0.21
_olex2_refinement_description
;
1. Fixed Uiso
 At 1.2 times of:
  All C(H) groups
 At 1.5 times of:
  All C(H,H,H) groups
2. Rigid bond restraints
 P7, O35
 with sigma for 1-2 distances of 0.001 and sigma for 1-3 distances of 0.001
3. Uiso/Uaniso restraints and constraints
C1 \\sim C2 \\sim C3 \\sim C4 \\sim C5 \\sim C6 \\sim C7 \\sim C8 \\sim C9
\\sim C10 \\sim C11 \\sim C12 \\sim C13 \\sim C18 \\sim C17 \\sim C16 \\sim C15
\\sim C14 \\sim C19 \\sim C20 \\sim C21 \\sim C22 \\sim C23 \\sim C24 \\sim C25
\\sim C26 \\sim C27 \\sim C28 \\sim C29 \\sim C30 \\sim C31 \\sim C32 \\sim C33
\\sim C34 \\sim C35 \\sim C36 \\sim C37 \\sim C38 \\sim C39 \\sim C40 \\sim C41
\\sim C42 \\sim C43 \\sim C44 \\sim C45 \\sim C46 \\sim C47 \\sim C48 \\sim C49
\\sim C50 \\sim C51 \\sim C52 \\sim C53 \\sim C54 \\sim C55 \\sim C56 \\sim O1
\\sim O2 \\sim O3 \\sim O4 \\sim O5 \\sim O6 \\sim O7 \\sim O8 \\sim O9 \\sim
O10 \\sim O11 \\sim O12 \\sim O13 \\sim O14 \\sim O15 \\sim O16 \\sim O17 \\sim
O18 \\sim O19 \\sim O20 \\sim O21 \\sim O22 \\sim O23 \\sim O24 \\sim O25 \\sim
O26 \\sim O27 \\sim O28 \\sim O29 \\sim O30 \\sim O31 \\sim O32 \\sim O33 \\sim
O34 \\sim O35 \\sim O36 \\sim O37 \\sim O38 \\sim O39 \\sim O40 \\sim O41 \\sim
O42 \\sim O43 \\sim O44 \\sim O45 \\sim O46 \\sim O47 \\sim O48 \\sim O49 \\sim
O50 \\sim O51 \\sim O52 \\sim O53 \\sim O54 \\sim O55 \\sim O56 \\sim O57 \\sim
O58 \\sim O59 \\sim O60 \\sim O61 \\sim O62 \\sim O63 \\sim O64 \\sim N1 \\sim
N2: within 3.8A with sigma of 0.01 and sigma for terminal atoms of 0.03 within
3.8A
4.a Aromatic/amide H refined with riding coordinates:
 C2(H2), C3(H3), C4(H4), C5(H5), C6(H6), C8(H8), C9(H9), C10(H10), C11(H11),
 C12(H12), C18(H18), C17(H17), C16(H16), C15(H15), C14(H14), C20(H20), C21(H21),
  C22(H22), C23(H23), C24(H24), C26(H26), C27(H27), C28(H28), C29(H29),
 C30(H30), C32(H32), C33(H33), C34(H34), C35(H35), C36(H36), C38(H38), C39(H39),
  C40(H40), C41(H41), C42(H42), C44(H44), C45(H45), C46(H46), C47(H47),
 C48(H48), C49(H49)
4.b Fitted hexagon refined as free rotating group:
 C13(C18,C17,C16,C15,C14)
4.c Idealised Me refined as rotating group:
 C50(H50A,H50B,H50C), C51(H51A,H51B,H51C), C52(H52A,H52B,H52C), C54(H54A,H54B,
 H54C)
;
_smtbx_masks_void_probe_radius 1.2
_smtbx_masks_void_truncation_radius 1.2
_olex2_submission_special_instructions 'No special instructions were received'

loop_
_space_group_symop_operation_xyz
'x, y, z'
'-x, y+1/2, -z+1/2'
'-x, -y, -z'
'x, -y-1/2, z-1/2'

loop_
_atom_site_label
_atom_site_type_symbol
_atom_site_fract_x
_atom_site_fract_y
_atom_site_fract_z
_atom_site_U_iso_or_equiv
_atom_site_adp_type
_atom_site_occupancy
_atom_site_site_symmetry_order
_atom_site_calc_flag
_atom_site_refinement_flags_posn
_atom_site_refinement_flags_adp
_atom_site_refinement_flags_occupancy
_atom_site_disorder_assembly
_atom_site_disorder_group
W1 W 0.32652(3) 0.65841(2) 0.66010(2) 0.03327(13) Uani 1 1 d . . . . .
W2 W 0.48052(3) 0.78916(2) 0.66519(2) 0.04382(14) Uani 1 1 d . . . . .
W3 W 0.09061(3) 0.64969(2) 0.62738(2) 0.03682(13) Uani 1 1 d . . . . .
V1 V 0.42292(9) 0.63620(6) 0.49053(4) 0.0283(3) Uani 1 1 d . . . . .
V2 V 0.38823(13) 0.52926(8) 0.74640(5) 0.0487(5) Uani 1 1 d . . . . .
V3 V 0.41417(15) 0.77387(9) 0.74582(5) 0.0598(6) Uani 1 1 d . . . . .
V4 V 0.16390(9) 0.57112(6) 0.56539(4) 0.0296(3) Uani 1 1 d . . . . .
V5 V 0.09141(13) 0.65750(8) 0.71455(5) 0.0539(5) Uani 1 1 d . . . . .
V6 V 0.12876(10) 0.52602(7) 0.66009(4) 0.0349(4) Uani 1 1 d . . . . .
V7 V 0.12866(12) 0.77592(8) 0.65085(5) 0.0486(5) Uani 1 1 d . . . . .
V8 V 0.44333(10) 0.50367(7) 0.66696(4) 0.0366(4) Uani 1 1 d . . . . .
V9 V 0.30114(13) 0.83584(7) 0.66660(5) 0.0486(5) Uani 1 1 d . . . . .
V10 V 0.11298(10) 0.72582(7) 0.55604(5) 0.0378(4) Uani 1 1 d . . . . .
V11 V 0.58272(12) 0.69096(9) 0.70633(5) 0.0487(5) Uani 1 1 d . . . . .
V12 V 0.58522(10) 0.72000(8) 0.60752(4) 0.0389(4) Uani 1 1 d . . . . .
V13 V 0.42676(12) 0.82982(7) 0.58474(5) 0.0413(4) Uani 1 1 d . . . . .
P1 P 0.28406(14) 0.48136(9) 0.61004(6) 0.0285(5) Uani 1 1 d . . . . .
P2 P 0.22330(18) 0.83695(10) 0.58307(7) 0.0428(6) Uani 1 1 d . . . . .
P3 P 0.4768(2) 0.64844(14) 0.77685(7) 0.0535(8) Uani 1 1 d . . . . .
P4 P 0.22783(14) 0.65588(10) 0.50010(6) 0.0308(5) Uani 1 1 d . . . . .
P5 P 0.18647(19) 0.54353(12) 0.74733(7) 0.0480(7) Uani 1 1 d . . . . .
P6 P 0.59334(15) 0.59017(11) 0.64199(7) 0.0374(6) Uani 1 1 d . . . . .
P7 P 0.2098(2) 0.77204(12) 0.73482(8) 0.0547(7) Uani 1 1 d . U . . .
P8 P 0.51025(15) 0.74706(10) 0.52575(6) 0.0336(5) Uani 1 1 d . . . . .
Na1 Na 0.4338(2) 0.56025(16) 0.58496(9) 0.0392(8) Uani 1 1 d . . . . .
Na2 Na 0.2972(3) 0.51388(18) 0.51366(11) 0.0593(12) Uani 1 1 d . . . . .
Na3 Na 0.6048(3) 0.61370(19) 0.54143(12) 0.0529(10) Uani 1 1 d . . . . .
Na4 Na 0.3056(3) 0.77932(19) 0.50798(12) 0.0534(10) Uani 1 1 d . . . . .
Na5 Na 0.2834(3) 0.65580(19) 0.76952(11) 0.0568(11) Uani 1 1 d . . . . .
O1 O 0.2310(4) 0.6018(3) 0.52363(16) 0.0344(12) Uani 1 1 d . U . . .
O2 O 0.3948(5) 0.8353(3) 0.63527(19) 0.0478(13) Uani 1 1 d . U . . .
O3 O 0.5870(5) 0.5180(3) 0.4607(2) 0.0588(16) Uani 1 1 d . U . . .
O4 O 0.3751(4) 0.4849(3) 0.62134(17) 0.0380(12) Uani 1 1 d . U . . .
O5 O 0.6774(5) 0.7420(4) 0.6050(2) 0.061(2) Uani 1 1 d . U . . .
O6 O 0.3114(4) 0.6707(3) 0.48474(16) 0.0369(12) Uani 1 1 d . U . . .
O7 O 0.0609(5) 0.8245(3) 0.6562(3) 0.071(2) Uani 1 1 d . U . . .
O8 O 0.4793(4) 0.7121(3) 0.49293(17) 0.0397(12) Uani 1 1 d . U . . .
O9 O 0.2754(5) 0.5456(3) 0.76182(19) 0.0574(14) Uani 1 1 d . U . . .
O10 O 0.5529(4) 0.7078(3) 0.55450(17) 0.0404(12) Uani 1 1 d . U . . .
O11 O 0.4228(6) 0.7019(4) 0.7745(2) 0.0649(15) Uani 1 1 d . U . . .
O12 O 0.2284(4) 0.4864(3) 0.64272(17) 0.0394(12) Uani 1 1 d . U . . .
O13 O 0.4161(6) 0.4744(4) 0.7702(2) 0.068(2) Uani 1 1 d . U . . .
O14 O 0.1982(4) 0.7094(3) 0.51998(18) 0.0412(12) Uani 1 1 d . U . . .
O15 O 0.5445(6) 0.8461(3) 0.6754(2) 0.064(2) Uani 1 1 d . U . . .
O16 O 0.4392(4) 0.7809(3) 0.54081(18) 0.0444(13) Uani 1 1 d . U . . .
O17 O 0.3083(5) 0.8299(3) 0.5684(2) 0.0492(14) Uani 1 1 d . U . . .
O18 O 0.5830(4) 0.6343(3) 0.61075(18) 0.0441(12) Uani 1 1 d . U . . .
O19 O 0.5389(5) 0.6444(4) 0.74686(19) 0.0580(15) Uani 1 1 d . U . . .
O20 O 0.4217(4) 0.6203(3) 0.53365(16) 0.0364(11) Uani 1 1 d . U . . .
O21 O 0.3903(5) 0.8126(3) 0.69969(19) 0.0549(14) Uani 1 1 d . U . . .
O22 O 0.2638(4) 0.5252(3) 0.57903(17) 0.0363(12) Uani 1 1 d . U . . .
O23 O 0.4328(5) 0.4776(3) 0.44752(19) 0.0577(16) Uani 1 1 d . U . . .
O24 O 0.5334(4) 0.5991(3) 0.48200(18) 0.0461(13) Uani 1 1 d . U . . .
O25 O 0.4218(5) 0.5956(4) 0.77773(19) 0.0621(16) Uani 1 1 d . U . . .
O26 O 0.1780(5) 0.5136(3) 0.71048(18) 0.0487(14) Uani 1 1 d . U . . .
O27 O 0.6717(6) 0.7121(4) 0.7211(2) 0.073(2) Uani 1 1 d . U . . .
O28 O 0.5284(4) 0.5439(3) 0.63675(17) 0.0417(13) Uani 1 1 d . U . . .
O29 O 0.2098(11) 0.8514(7) 0.4805(4) 0.153(5) Uani 1 1 d . U . . .
O30 O 0.1285(4) 0.5708(3) 0.61541(17) 0.0388(12) Uani 1 1 d . U . . .
O31 O 0.7270(6) 0.5717(4) 0.5193(2) 0.0749(18) Uani 1 1 d . U . . .
O32 O 0.5069(4) 0.7841(3) 0.61089(18) 0.0425(13) Uani 1 1 d . U . . .
O33 O 0.1532(5) 0.6051(4) 0.7475(2) 0.0603(14) Uani 1 1 d . U . . .
O34 O 0.1191(4) 0.6467(3) 0.57310(18) 0.0373(12) Uani 1 1 d . U . . .
O35 O 0.2945(6) 0.7668(4) 0.7528(2) 0.0641(13) Uani 1 1 d . U . . .
O36 O 0.3819(4) 0.5595(3) 0.46998(17) 0.0437(12) Uani 1 1 d . U . . .
O37 O 0.2176(5) 0.7861(3) 0.6924(2) 0.0541(13) Uani 1 1 d . U . . .
O38 O 0.2229(5) 0.8135(3) 0.6240(2) 0.0500(12) Uani 1 1 d . U . . .
O39 O 0.2274(4) 0.6642(3) 0.63736(19) 0.0452(13) Uani 1 1 d . U . . .
O40 O 0.0970(4) 0.6032(3) 0.67435(18) 0.0452(13) Uani 1 1 d . U . . .
O41 O 0.4641(5) 0.8905(3) 0.5743(2) 0.061(2) Uani 1 1 d . U . . .
O42 O 0.4774(5) 0.5439(3) 0.71321(18) 0.0493(14) Uani 1 1 d . U . . .
O43 O -0.0136(5) 0.6428(3) 0.6204(2) 0.0537(18) Uani 1 1 d . U . . .
O44 O 0.1600(5) 0.8054(3) 0.5599(2) 0.0496(14) Uani 1 1 d . U . . .
O45 O 0.3875(5) 0.7209(3) 0.65277(19) 0.0509(13) Uani 1 1 d . U . . .
O46 O 0.5916(4) 0.6175(3) 0.68032(18) 0.0480(13) Uani 1 1 d . U . . .
O47 O 0.2798(6) 0.9000(3) 0.6761(2) 0.068(2) Uani 1 1 d . U . . .
O48 O 0.4873(5) 0.4431(3) 0.67310(19) 0.0530(18) Uani 1 1 d . U . . .
O49 O 0.0264(4) 0.7336(3) 0.5338(2) 0.0564(19) Uani 1 1 d . U . . .
O50 O 0.4296(5) 0.6561(3) 0.43144(18) 0.0484(14) Uani 1 1 d . U . . .
O51 O 0.1601(6) 0.7186(4) 0.7403(2) 0.0648(15) Uani 1 1 d . U . . .
O52 O 0.0978(4) 0.7313(3) 0.60823(19) 0.0445(13) Uani 1 1 d . U . . .
O53 O 0.3164(5) 0.6482(3) 0.70677(19) 0.0548(13) Uani 1 1 d . U . . .
O54 O 0.5612(5) 0.7256(3) 0.65859(18) 0.0479(13) Uani 1 1 d . U . . .
O55 O -0.0008(6) 0.6593(4) 0.7295(3) 0.080(3) Uani 1 1 d . U . . .
O56 O 0.0535(4) 0.4827(3) 0.65676(19) 0.0481(17) Uani 1 1 d . U . . .
O57 O 0.4489(8) 0.8245(4) 0.7727(2) 0.093(3) Uani 1 1 d . U . . .
O58 O 0.0901(5) 0.7049(3) 0.67071(19) 0.0507(14) Uani 1 1 d . U . . .
O59 O 0.3777(4) 0.5970(3) 0.64475(19) 0.0490(13) Uani 1 1 d . U . . .
O60 O 0.3470(4) 0.4953(3) 0.69959(17) 0.0446(13) Uani 1 1 d . U . . .
O61 O 0.2467(9) 0.6620(6) 0.8310(3) 0.122(4) Uani 1 1 d . U . . .
O62 O 0.1021(4) 0.5285(3) 0.54353(18) 0.0468(17) Uani 1 1 d . U . . .
O63 O 0.3740(8) 0.7899(5) 0.4506(3) 0.100(3) Uani 1 1 d . U . . .
O64 O 0.5000(5) 0.7487(3) 0.71440(18) 0.0535(14) Uani 1 1 d . U . . .
N1 N 0.3834(7) 0.6654(5) 0.3729(2) 0.066(2) Uani 1 1 d . U . . .
N2 N 0.8494(8) 0.6046(6) 0.5372(4) 0.086(3) Uani 1 1 d . U . . .
C1 C 0.2672(7) 0.4113(4) 0.5903(3) 0.0483(17) Uani 1 1 d . U . . .
C2 C 0.3312(8) 0.3738(5) 0.5821(3) 0.0529(18) Uani 1 1 d . U . . .
H2 H 0.386555 0.384734 0.587895 0.064 Uiso 1 1 calc R U . . .
C3 C 0.3155(8) 0.3209(5) 0.5657(4) 0.063(2) Uani 1 1 d . U . . .
H3 H 0.359536 0.295155 0.561142 0.075 Uiso 1 1 calc R U . . .
C4 C 0.2379(9) 0.3061(5) 0.5563(4) 0.068(2) Uani 1 1 d . U . . .
H4 H 0.227102 0.269408 0.545532 0.081 Uiso 1 1 calc R U . . .
C5 C 0.1734(9) 0.3433(5) 0.5620(4) 0.068(2) Uani 1 1 d . U . . .
H5 H 0.119056 0.333312 0.553614 0.082 Uiso 1 1 calc R U . . .
C6 C 0.1878(8) 0.3949(5) 0.5797(3) 0.0583(19) Uani 1 1 d . U . . .
H6 H 0.142865 0.419524 0.584765 0.070 Uiso 1 1 calc R U . . .
C7 C 0.1958(8) 0.9109(5) 0.5843(4) 0.0631(19) Uani 1 1 d . U . . .
C8 C 0.2597(10) 0.9547(5) 0.5846(4) 0.073(2) Uani 1 1 d . U . . .
H8 H 0.316223 0.944403 0.583369 0.087 Uiso 1 1 calc R U . . .
C9 C 0.2355(10) 1.0123(6) 0.5867(4) 0.081(2) Uani 1 1 d . U . . .
H9 H 0.276157 1.041757 0.586343 0.097 Uiso 1 1 calc R U . . .
C10 C 0.1602(10) 1.0263(6) 0.5891(4) 0.082(2) Uani 1 1 d . U . . .
H10 H 0.146652 1.065929 0.591644 0.099 Uiso 1 1 calc R U . . .
C11 C 0.1008(11) 0.9883(6) 0.5883(4) 0.083(2) Uani 1 1 d . U . . .
H11 H 0.045331 1.001159 0.589351 0.100 Uiso 1 1 calc R U . . .
C12 C 0.1174(9) 0.9273(6) 0.5859(4) 0.074(2) Uani 1 1 d . U . . .
H12 H 0.073914 0.899802 0.585337 0.089 Uiso 1 1 calc R U . . .
C13 C 0.5343(6) 0.6528(5) 0.81984(17) 0.073(2) Uani 1 1 d G U . . .
C18 C 0.4960(5) 0.6427(5) 0.8529(2) 0.084(2) Uani 1 1 d G U . . .
H18 H 0.439570 0.631846 0.852751 0.101 Uiso 1 1 calc R U . . .
C17 C 0.5404(6) 0.6486(5) 0.88617(17) 0.091(3) Uani 1 1 d G U . . .
H17 H 0.514216 0.641685 0.908762 0.110 Uiso 1 1 calc R U . . .
C16 C 0.6230(6) 0.6645(5) 0.88638(19) 0.089(3) Uani 1 1 d G U . . .
H16 H 0.653264 0.668502 0.909122 0.107 Uiso 1 1 calc R U . . .
C15 C 0.6612(5) 0.6746(5) 0.8533(2) 0.097(3) Uani 1 1 d G U . . .
H15 H 0.717667 0.685481 0.853472 0.117 Uiso 1 1 calc R U . . .
C14 C 0.6169(6) 0.6687(5) 0.82005(19) 0.089(2) Uani 1 1 d G U . . .
H14 H 0.643021 0.675643 0.797460 0.107 Uiso 1 1 calc R U . . .
C19 C 0.1577(6) 0.6417(5) 0.4614(3) 0.0444(17) Uani 1 1 d . U . . .
C20 C 0.1639(8) 0.6736(6) 0.4292(3) 0.0576(18) Uani 1 1 d . U . . .
H20 H 0.204077 0.703317 0.427979 0.069 Uiso 1 1 calc R U . . .
C21 C 0.1109(8) 0.6623(6) 0.3981(4) 0.065(2) Uani 1 1 d . U . . .
H21 H 0.116246 0.683178 0.375808 0.078 Uiso 1 1 calc R U . . .
C22 C 0.0515(7) 0.6204(5) 0.4010(3) 0.059(2) Uani 1 1 d . U . . .
H22 H 0.013277 0.614124 0.380987 0.071 Uiso 1 1 calc R U . . .
C23 C 0.0463(7) 0.5880(5) 0.4316(3) 0.052(2) Uani 1 1 d . U . . .
H23 H 0.006889 0.557778 0.432657 0.063 Uiso 1 1 calc R U . . .
C24 C 0.0996(7) 0.5993(5) 0.4618(3) 0.0485(18) Uani 1 1 d . U . . .
H24 H 0.095169 0.576498 0.483363 0.058 Uiso 1 1 calc R U . . .
C25 C 0.1320(10) 0.5027(6) 0.7803(4) 0.076(2) Uani 1 1 d . U . . .
C26 C 0.0819(10) 0.4596(7) 0.7715(4) 0.086(2) Uani 1 1 d . U . . .
H26 H 0.080115 0.445343 0.746962 0.103 Uiso 1 1 calc R U . . .
C27 C 0.0317(11) 0.4344(8) 0.7972(4) 0.099(3) Uani 1 1 d . U . . .
H27 H -0.012824 0.410336 0.789250 0.119 Uiso 1 1 calc R U . . .
C28 C 0.0451(11) 0.4436(7) 0.8311(4) 0.093(3) Uani 1 1 d . U . . .
H28 H 0.010111 0.425755 0.848217 0.112 Uiso 1 1 calc R U . . .
C29 C 0.1031(11) 0.4755(8) 0.8435(5) 0.100(3) Uani 1 1 d . U . . .
H29 H 0.115078 0.479171 0.869212 0.120 Uiso 1 1 calc R U . . .
C30 C 0.1502(11) 0.5061(7) 0.8168(4) 0.091(2) Uani 1 1 d . U . . .
H30 H 0.195298 0.529350 0.825113 0.109 Uiso 1 1 calc R U . . .
C31 C 0.6946(7) 0.5596(5) 0.6388(3) 0.0517(17) Uani 1 1 d . U . . .
C32 C 0.7606(7) 0.5825(6) 0.6584(4) 0.0624(19) Uani 1 1 d . U . . .
H32 H 0.752461 0.613598 0.674918 0.075 Uiso 1 1 calc R U . . .
C33 C 0.8402(8) 0.5602(6) 0.6543(4) 0.067(2) Uani 1 1 d . U . . .
H33 H 0.885196 0.575124 0.668779 0.081 Uiso 1 1 calc R U . . .
C34 C 0.8530(8) 0.5172(6) 0.6296(4) 0.066(2) Uani 1 1 d . U . . .
H34 H 0.907536 0.504305 0.625520 0.079 Uiso 1 1 calc R U . . .
C35 C 0.7890(8) 0.4930(6) 0.6110(4) 0.069(2) Uani 1 1 d . U . . .
H35 H 0.798034 0.462106 0.594349 0.083 Uiso 1 1 calc R U . . .
C36 C 0.7093(8) 0.5130(6) 0.6160(3) 0.0619(18) Uani 1 1 d . U . . .
H36 H 0.664138 0.494416 0.603563 0.074 Uiso 1 1 calc R U . . .
C37 C 0.1593(9) 0.8298(6) 0.7573(3) 0.0679(19) Uani 1 1 d . U . . .
C38 C 0.0823(10) 0.8207(7) 0.7689(4) 0.079(2) Uani 1 1 d . U . . .
H38 H 0.054378 0.785283 0.764162 0.095 Uiso 1 1 calc R U . . .
C39 C 0.0450(10) 0.8656(7) 0.7882(4) 0.086(2) Uani 1 1 d . U . . .
H39 H -0.010049 0.861455 0.795946 0.103 Uiso 1 1 calc R U . . .
C40 C 0.0877(10) 0.9155(7) 0.7961(4) 0.082(2) Uani 1 1 d . U . . .
H40 H 0.061846 0.945802 0.809044 0.099 Uiso 1 1 calc R U . . .
C41 C 0.1636(10) 0.9219(7) 0.7859(4) 0.085(2) Uani 1 1 d . U . . .
H41 H 0.192553 0.956478 0.791822 0.102 Uiso 1 1 calc R U . . .
C42 C 0.2015(10) 0.8796(6) 0.7670(4) 0.077(2) Uani 1 1 d . U . . .
H42 H 0.257200 0.884278 0.760428 0.093 Uiso 1 1 calc R U . . .
C43 C 0.5872(7) 0.7980(5) 0.5099(3) 0.0484(17) Uani 1 1 d . U . . .
C44 C 0.6694(7) 0.7860(5) 0.5147(3) 0.0559(18) Uani 1 1 d . U . . .
H44 H 0.686350 0.750954 0.526212 0.067 Uiso 1 1 calc R U . . .
C45 C 0.7281(9) 0.8246(6) 0.5029(4) 0.066(2) Uani 1 1 d . U . . .
H45 H 0.785164 0.815879 0.505767 0.079 Uiso 1 1 calc R U . . .
C46 C 0.7029(8) 0.8749(6) 0.4871(3) 0.064(2) Uani 1 1 d . U . . .
H46 H 0.742859 0.901857 0.479301 0.076 Uiso 1 1 calc R U . . .
C47 C 0.6210(8) 0.8875(6) 0.4822(3) 0.065(2) Uani 1 1 d . U . . .
H47 H 0.603919 0.922795 0.470982 0.078 Uiso 1 1 calc R U . . .
C48 C 0.5635(8) 0.8482(5) 0.4936(3) 0.0591(19) Uani 1 1 d . U . . .
H48 H 0.506430 0.856465 0.490109 0.071 Uiso 1 1 calc R U . . .
C49 C 0.3785(8) 0.6474(5) 0.4066(3) 0.0564(18) Uani 1 1 d . U . . .
H49 H 0.331040 0.625654 0.412378 0.068 Uiso 1 1 calc R U . . .
C50 C 0.3262(13) 0.6422(10) 0.3444(5) 0.120(5) Uani 1 1 d . U . . .
H50A H 0.290925 0.612849 0.355272 0.180 Uiso 1 1 calc R U . . .
H50B H 0.357542 0.624683 0.324687 0.180 Uiso 1 1 calc R U . . .
H50C H 0.291772 0.673488 0.334151 0.180 Uiso 1 1 calc R U . . .
C51 C 0.4564(11) 0.6969(7) 0.3610(4) 0.089(4) Uani 1 1 d . U . . .
H51A H 0.485528 0.713753 0.382494 0.133 Uiso 1 1 calc R U . . .
H51B H 0.439079 0.727761 0.343888 0.133 Uiso 1 1 calc R U . . .
H51C H 0.493138 0.670262 0.348518 0.133 Uiso 1 1 calc R U . . .
C52 C 0.8116(11) 0.6494(8) 0.5614(5) 0.101(4) Uani 1 1 d . U . . .
H52A H 0.758150 0.661412 0.550545 0.151 Uiso 1 1 calc R U . . .
H52B H 0.848268 0.682992 0.563513 0.151 Uiso 1 1 calc R U . . .
H52C H 0.803765 0.633123 0.585958 0.151 Uiso 1 1 calc R U . . .
C53 C 0.8040(9) 0.5661(7) 0.5188(4) 0.078(3) Uani 1 1 d . U . . .
H53 H 0.842(9) 0.543(6) 0.507(4) 0.093 Uiso 1 1 d . U . . .
C54 C 0.9371(10) 0.5972(9) 0.5355(6) 0.113(5) Uani 1 1 d . U . . .
H54A H 0.960745 0.629842 0.522396 0.169 Uiso 1 1 calc R U . . .
H54B H 0.948894 0.561251 0.522452 0.169 Uiso 1 1 calc R U . . .
H54C H 0.961432 0.595319 0.560606 0.169 Uiso 1 1 calc R U . . .
C55 C 0.5276(7) 0.5479(5) 0.4674(3) 0.0506(17) Uani 1 1 d . U . . .
C56 C 0.4411(7) 0.5263(5) 0.4604(3) 0.0479(16) Uani 1 1 d . U . . .

loop_
_atom_site_aniso_label
_atom_site_aniso_U_11
_atom_site_aniso_U_22
_atom_site_aniso_U_33
_atom_site_aniso_U_23
_atom_site_aniso_U_13
_atom_site_aniso_U_12
W1 0.0405(3) 0.0354(2) 0.0247(2) -0.00629(17) 0.01325(18) -0.00650(18)
W2 0.0650(3) 0.0384(3) 0.0285(2) -0.00836(19) 0.0072(2) -0.0184(2)
W3 0.0311(2) 0.0401(2) 0.0406(3) -0.00046(19) 0.01991(19) 0.00252(18)
V1 0.0383(9) 0.0280(7) 0.0192(7) -0.0004(6) 0.0102(6) 0.0061(6)
V2 0.0688(13) 0.0516(11) 0.0258(9) 0.0064(8) 0.0039(8) -0.0141(9)
V3 0.0989(17) 0.0569(12) 0.0246(9) -0.0147(8) 0.0146(10) -0.0161(11)
V4 0.0321(8) 0.0296(8) 0.0274(8) 0.0003(6) 0.0084(6) -0.0017(6)
V5 0.0679(13) 0.0519(11) 0.0446(11) -0.0084(9) 0.0393(10) -0.0048(9)
V6 0.0355(9) 0.0384(9) 0.0318(8) -0.0007(7) 0.0166(7) -0.0104(7)
V7 0.0611(12) 0.0378(9) 0.0489(11) -0.0078(8) 0.0333(9) 0.0131(8)
V8 0.0418(9) 0.0406(9) 0.0275(8) 0.0077(7) 0.0030(7) -0.0006(7)
V9 0.0795(14) 0.0276(8) 0.0404(10) -0.0121(7) 0.0256(9) -0.0040(8)
V10 0.0353(9) 0.0347(9) 0.0438(10) 0.0022(7) 0.0081(7) 0.0102(7)
V11 0.0545(11) 0.0629(12) 0.0284(9) 0.0029(8) -0.0047(8) -0.0209(9)
V12 0.0364(9) 0.0513(10) 0.0292(9) 0.0035(8) 0.0036(7) -0.0080(8)
V13 0.0590(11) 0.0316(8) 0.0340(9) 0.0008(7) 0.0131(8) -0.0047(8)
P1 0.0370(13) 0.0256(11) 0.0235(11) -0.0004(9) 0.0074(9) 0.0017(9)
P2 0.0599(17) 0.0243(12) 0.0454(15) -0.0009(11) 0.0190(13) 0.0088(11)
P3 0.076(2) 0.0631(18) 0.0216(13) -0.0018(12) 0.0010(13) -0.0185(16)
P4 0.0353(13) 0.0301(11) 0.0273(12) 0.0046(9) 0.0056(10) 0.0050(9)
P5 0.0714(19) 0.0463(15) 0.0278(13) 0.0006(11) 0.0225(13) -0.0194(13)
P6 0.0332(13) 0.0478(14) 0.0312(13) 0.0079(11) 0.0023(10) 0.0006(11)
P7 0.0871(19) 0.0439(15) 0.0352(14) -0.0158(12) 0.0342(13) -0.0029(14)
P8 0.0381(13) 0.0376(13) 0.0257(12) 0.0036(10) 0.0078(10) -0.0034(10)
Na1 0.047(2) 0.045(2) 0.0271(18) 0.0091(16) 0.0095(16) 0.0057(17)
Na2 0.097(3) 0.042(2) 0.040(2) 0.0035(18) 0.023(2) 0.020(2)
Na3 0.048(2) 0.055(2) 0.056(3) 0.016(2) 0.009(2) 0.0027(19)
Na4 0.057(3) 0.055(3) 0.048(2) -0.005(2) 0.004(2) -0.010(2)
Na5 0.082(3) 0.061(3) 0.029(2) -0.0055(19) 0.021(2) -0.014(2)
O1 0.038(3) 0.035(2) 0.031(2) 0.006(2) 0.008(2) 0.000(2)
O2 0.066(3) 0.042(3) 0.036(3) -0.001(2) 0.016(2) -0.004(3)
O3 0.078(3) 0.058(3) 0.043(3) 0.004(3) 0.023(3) 0.032(3)
O4 0.048(3) 0.034(3) 0.033(3) -0.002(2) 0.010(2) 0.001(2)
O5 0.044(4) 0.088(5) 0.050(4) 0.002(4) 0.007(3) -0.016(4)
O6 0.044(3) 0.039(2) 0.028(2) 0.007(2) 0.010(2) 0.003(2)
O7 0.078(5) 0.050(4) 0.087(6) -0.011(4) 0.044(5) 0.025(4)
O8 0.049(3) 0.042(2) 0.029(2) 0.004(2) 0.012(2) 0.002(2)
O9 0.076(3) 0.067(3) 0.031(3) -0.001(3) 0.019(3) -0.023(3)
O10 0.047(3) 0.046(3) 0.030(2) 0.005(2) 0.011(2) -0.003(2)
O11 0.083(3) 0.081(3) 0.031(3) -0.002(3) 0.006(3) -0.016(3)
O12 0.049(3) 0.035(2) 0.035(2) 0.002(2) 0.007(2) -0.004(2)
O13 0.093(6) 0.074(5) 0.038(4) 0.024(4) 0.002(4) -0.011(5)
O14 0.047(3) 0.040(3) 0.037(3) 0.006(2) 0.012(2) 0.007(2)
O15 0.095(6) 0.051(4) 0.046(4) -0.004(3) 0.004(4) -0.040(4)
O16 0.053(3) 0.045(3) 0.036(3) 0.005(2) 0.008(2) -0.002(2)
O17 0.062(3) 0.040(3) 0.046(3) 0.000(2) 0.015(3) 0.005(3)
O18 0.046(3) 0.054(3) 0.032(2) 0.004(2) 0.009(2) 0.001(2)
O19 0.073(3) 0.073(3) 0.029(3) 0.001(3) 0.004(3) -0.018(3)
O20 0.049(2) 0.036(2) 0.025(2) 0.005(2) 0.012(2) 0.006(2)
O21 0.076(3) 0.057(3) 0.032(3) -0.004(2) 0.021(3) -0.004(3)
O22 0.044(3) 0.031(2) 0.034(2) 0.003(2) 0.013(2) 0.005(2)
O23 0.095(4) 0.042(3) 0.036(3) 0.000(3) 0.011(3) 0.019(3)
O24 0.059(3) 0.048(3) 0.033(2) 0.005(2) 0.017(2) 0.021(2)
O25 0.079(3) 0.077(3) 0.031(3) -0.003(3) 0.006(3) -0.025(3)
O26 0.067(3) 0.052(3) 0.028(3) -0.003(2) 0.018(2) -0.018(3)
O27 0.073(5) 0.090(6) 0.054(5) 0.007(4) -0.019(4) -0.033(5)
O28 0.039(3) 0.053(3) 0.033(3) 0.004(2) 0.008(2) 0.004(2)
O29 0.193(11) 0.150(10) 0.115(9) 0.046(8) -0.007(9) 0.027(9)
O30 0.043(3) 0.039(3) 0.035(3) 0.000(2) 0.015(2) -0.001(2)
O31 0.074(4) 0.085(4) 0.067(4) -0.002(3) 0.012(3) 0.010(3)
O32 0.052(3) 0.043(3) 0.033(3) 0.001(2) 0.008(2) -0.008(2)
O33 0.077(3) 0.064(3) 0.042(3) -0.007(3) 0.026(3) -0.022(3)
O34 0.038(3) 0.036(3) 0.038(3) 0.002(2) 0.012(2) 0.002(2)
O35 0.088(2) 0.063(3) 0.044(3) -0.009(3) 0.031(2) 0.001(3)
O36 0.064(3) 0.039(2) 0.029(2) 0.002(2) 0.011(2) 0.009(2)
O37 0.074(3) 0.049(2) 0.041(2) -0.013(2) 0.024(2) -0.002(2)
O38 0.068(3) 0.038(2) 0.046(2) -0.001(2) 0.023(2) 0.000(2)
O39 0.051(3) 0.046(3) 0.040(3) -0.002(2) 0.013(2) -0.005(2)
O40 0.057(3) 0.047(3) 0.033(3) -0.002(2) 0.025(2) -0.007(3)
O41 0.085(5) 0.040(4) 0.058(4) 0.003(3) 0.010(4) -0.017(4)
O42 0.060(3) 0.059(3) 0.029(3) -0.001(2) 0.003(2) -0.007(3)
O43 0.047(4) 0.055(4) 0.060(5) 0.002(4) 0.020(4) 0.004(3)
O44 0.063(3) 0.036(3) 0.050(3) 0.002(3) 0.017(3) 0.012(3)
O45 0.064(3) 0.051(3) 0.038(3) 0.000(2) 0.009(2) -0.010(2)
O46 0.051(3) 0.061(3) 0.032(3) 0.002(2) 0.001(2) -0.006(3)
O47 0.105(6) 0.035(4) 0.065(5) -0.027(4) 0.026(4) 0.000(4)
O48 0.066(5) 0.055(4) 0.038(4) 0.015(3) 0.005(3) 0.009(4)
O49 0.042(4) 0.061(4) 0.067(5) 0.016(4) 0.000(4) 0.013(3)
O50 0.063(3) 0.057(3) 0.026(3) 0.003(2) 0.011(2) 0.005(3)
O51 0.089(3) 0.062(3) 0.045(3) -0.017(3) 0.030(3) -0.013(3)
O52 0.055(3) 0.036(3) 0.043(3) -0.003(2) 0.020(2) 0.008(2)
O53 0.070(3) 0.061(3) 0.034(2) -0.003(2) 0.022(2) -0.012(2)
O54 0.058(3) 0.054(3) 0.033(2) 0.002(2) 0.007(2) -0.014(2)
O55 0.087(6) 0.088(6) 0.068(5) 0.001(5) 0.057(5) 0.002(5)
O56 0.044(4) 0.054(4) 0.047(4) 0.004(3) 0.017(3) -0.016(3)
O57 0.149(8) 0.085(6) 0.045(5) -0.030(5) 0.006(5) -0.030(6)
O58 0.064(3) 0.046(3) 0.044(3) -0.004(2) 0.029(3) -0.002(3)
O59 0.052(3) 0.052(3) 0.043(2) -0.006(2) 0.011(2) -0.003(2)
O60 0.058(3) 0.050(3) 0.027(3) 0.002(2) 0.014(2) -0.008(3)
O61 0.162(9) 0.136(9) 0.070(6) -0.020(6) 0.029(7) -0.044(8)
O62 0.055(4) 0.047(4) 0.037(4) -0.003(3) -0.003(3) -0.014(3)
O63 0.120(7) 0.090(6) 0.090(6) 0.013(5) 0.022(6) 0.014(6)
O64 0.070(3) 0.062(3) 0.028(3) -0.004(2) 0.009(2) -0.012(3)
N1 0.077(5) 0.089(5) 0.031(4) 0.013(4) 0.005(4) -0.006(5)
N2 0.077(6) 0.096(6) 0.086(6) -0.016(5) 0.007(5) 0.002(5)
C1 0.058(4) 0.037(3) 0.051(3) -0.004(3) 0.005(3) -0.001(3)
C2 0.062(4) 0.041(3) 0.056(4) -0.002(3) 0.007(3) 0.001(3)
C3 0.073(4) 0.048(4) 0.068(4) -0.010(4) 0.009(4) 0.006(4)
C4 0.080(5) 0.049(4) 0.074(5) -0.015(4) 0.006(4) 0.001(4)
C5 0.073(5) 0.054(4) 0.077(5) -0.012(4) 0.003(4) -0.003(4)
C6 0.065(4) 0.046(3) 0.064(4) -0.008(3) 0.006(4) -0.001(3)
C7 0.082(4) 0.044(3) 0.065(4) 0.003(3) 0.022(4) 0.011(3)
C8 0.092(4) 0.047(4) 0.080(4) 0.003(4) 0.015(4) 0.009(4)
C9 0.101(5) 0.053(4) 0.091(5) 0.002(4) 0.018(5) 0.011(4)
C10 0.103(5) 0.054(4) 0.091(5) 0.003(4) 0.023(5) 0.018(4)
C11 0.100(5) 0.056(4) 0.096(5) 0.002(4) 0.022(5) 0.021(4)
C12 0.090(4) 0.052(4) 0.081(4) 0.003(4) 0.023(4) 0.015(4)
C13 0.091(4) 0.093(4) 0.036(3) -0.002(4) -0.001(4) -0.024(4)
C18 0.097(4) 0.108(4) 0.046(4) -0.002(4) -0.002(4) -0.015(4)
C17 0.108(5) 0.117(5) 0.049(4) 0.000(5) -0.005(4) -0.017(5)
C16 0.108(5) 0.111(5) 0.048(4) -0.002(4) -0.008(4) -0.021(5)
C15 0.107(5) 0.124(5) 0.059(4) -0.001(5) -0.006(5) -0.025(5)
C14 0.101(4) 0.114(5) 0.052(4) 0.002(4) -0.006(4) -0.022(4)
C19 0.045(3) 0.052(3) 0.037(3) 0.007(3) 0.004(3) 0.002(3)
C20 0.059(4) 0.065(4) 0.049(3) 0.011(3) 0.000(3) -0.006(3)
C21 0.068(4) 0.075(4) 0.052(4) 0.015(4) -0.005(4) -0.009(4)
C22 0.054(4) 0.069(4) 0.053(4) 0.009(4) 0.000(4) -0.007(4)
C23 0.048(4) 0.065(4) 0.044(4) 0.007(4) 0.001(4) -0.002(4)
C24 0.048(4) 0.056(4) 0.042(3) 0.008(3) 0.005(3) 0.000(3)
C25 0.098(4) 0.083(4) 0.049(4) -0.004(4) 0.023(4) -0.037(4)
C26 0.106(4) 0.092(4) 0.063(4) -0.006(4) 0.028(4) -0.037(4)
C27 0.119(5) 0.104(5) 0.076(5) -0.002(5) 0.027(5) -0.046(5)
C28 0.116(5) 0.099(5) 0.067(5) 0.002(5) 0.024(5) -0.047(5)
C29 0.122(5) 0.108(5) 0.072(5) 0.000(5) 0.027(5) -0.042(5)
C30 0.110(4) 0.097(4) 0.067(4) -0.002(4) 0.023(4) -0.038(4)
C31 0.042(3) 0.065(4) 0.049(3) 0.013(3) 0.007(3) 0.002(3)
C32 0.050(4) 0.076(4) 0.061(4) 0.005(4) 0.001(3) 0.000(4)
C33 0.052(4) 0.082(5) 0.069(4) 0.010(4) 0.001(4) 0.001(4)
C34 0.052(4) 0.078(5) 0.067(4) 0.014(4) 0.007(4) 0.006(4)
C35 0.055(4) 0.081(4) 0.072(4) 0.002(4) 0.003(4) 0.008(4)
C36 0.052(3) 0.074(4) 0.060(4) 0.003(3) 0.002(3) 0.004(3)
C37 0.082(4) 0.072(4) 0.051(4) -0.026(3) 0.032(3) 0.002(4)
C38 0.092(4) 0.082(4) 0.065(4) -0.022(4) 0.025(4) 0.002(4)
C39 0.094(5) 0.095(5) 0.072(5) -0.026(4) 0.028(4) 0.008(5)
C40 0.093(5) 0.088(5) 0.067(5) -0.036(4) 0.026(4) 0.006(5)
C41 0.098(5) 0.086(5) 0.072(5) -0.032(4) 0.026(4) 0.010(5)
C42 0.091(4) 0.078(4) 0.064(4) -0.028(4) 0.024(4) 0.007(4)
C43 0.060(3) 0.049(3) 0.038(3) 0.007(3) 0.016(3) -0.010(3)
C44 0.063(4) 0.057(4) 0.049(4) 0.006(3) 0.015(3) -0.010(3)
C45 0.070(4) 0.068(4) 0.060(4) 0.006(4) 0.013(4) -0.016(4)
C46 0.073(4) 0.064(4) 0.056(4) 0.004(4) 0.016(4) -0.024(4)
C47 0.077(4) 0.061(4) 0.059(4) 0.013(4) 0.015(4) -0.016(4)
C48 0.070(4) 0.057(4) 0.051(4) 0.009(3) 0.013(3) -0.008(3)
C49 0.068(4) 0.065(4) 0.037(3) 0.008(3) 0.009(3) -0.002(3)
C50 0.123(11) 0.153(12) 0.082(9) 0.007(9) -0.015(9) -0.032(10)
C51 0.115(10) 0.102(9) 0.050(7) 0.007(7) 0.018(7) -0.021(8)
C52 0.098(9) 0.105(10) 0.099(9) -0.025(8) 0.003(8) 0.001(8)
C53 0.060(5) 0.096(6) 0.077(5) -0.011(5) 0.008(5) 0.002(5)
C54 0.080(9) 0.132(11) 0.126(11) -0.015(10) 0.010(9) 0.014(9)
C55 0.070(3) 0.050(3) 0.033(3) 0.006(3) 0.017(3) 0.020(3)
C56 0.073(3) 0.044(3) 0.028(3) 0.007(3) 0.011(3) 0.015(3)

loop_
_atom_type_symbol
_atom_type_description
_atom_type_scat_dispersion_real
_atom_type_scat_dispersion_imag
_atom_type_scat_source
C C 0.0181 0.0091 'International Tables Vol C Tables 4.2.6.8 and 6.1.1.4'
H H 0.0000 0.0000 'International Tables Vol C Tables 4.2.6.8 and 6.1.1.4'
N N 0.0311 0.0180 'International Tables Vol C Tables 4.2.6.8 and 6.1.1.4'
Na Na 0.1353 0.1239 'International Tables Vol C Tables 4.2.6.8 and 6.1.1.4'
O O 0.0492 0.0322 'International Tables Vol C Tables 4.2.6.8 and 6.1.1.4'
P P 0.2955 0.4335 'International Tables Vol C Tables 4.2.6.8 and 6.1.1.4'
V V 0.0687 2.1097 'International Tables Vol C Tables 4.2.6.8 and 6.1.1.4'
W W -5.4734 5.5774 'International Tables Vol C Tables 4.2.6.8 and 6.1.1.4'

loop_
_geom_angle_atom_site_label_1
_geom_angle_atom_site_label_2
_geom_angle_atom_site_label_3
_geom_angle
_geom_angle_site_symmetry_1
_geom_angle_site_symmetry_3
_geom_angle_publ_flag
O45 W1 O39 111.5(3) . . ?
O53 W1 O39 110.4(4) . . ?
O53 W1 O45 109.4(3) . . ?
O53 W1 O59 105.3(4) . . ?
O59 W1 O39 110.1(3) . . ?
O59 W1 O45 110.0(3) . . ?
O2 W2 O45 79.6(3) . . ?
O15 W2 O2 96.2(4) . . ?
O15 W2 O21 96.1(4) . . ?
O15 W2 O32 96.1(3) . . ?
O15 W2 O45 174.5(4) . . ?
O15 W2 O54 101.5(4) . . ?
O15 W2 O64 95.3(3) . . ?
O21 W2 O2 72.2(3) . . ?
O21 W2 O32 142.4(3) . . ?
O21 W2 O45 79.4(3) . . ?
O32 W2 O2 71.2(3) . . ?
O32 W2 O45 85.9(3) . . ?
O54 W2 O2 139.8(3) . . ?
O54 W2 O21 139.7(3) . . ?
O54 W2 O32 71.3(3) . . ?
O54 W2 O45 83.9(3) . . ?
O54 W2 O64 71.4(3) . . ?
O64 W2 O2 142.4(3) . . ?
O64 W2 O21 71.1(3) . . ?
O64 W2 O32 142.5(3) . . ?
O64 W2 O45 86.2(3) . . ?
O30 W3 O34 71.0(2) . . ?
O30 W3 O39 82.1(3) . . ?
O30 W3 O40 71.7(3) . . ?
O30 W3 O52 140.0(3) . . ?
O30 W3 O58 139.7(3) . . ?
O34 W3 O39 84.5(2) . . ?
O40 W3 O34 142.3(3) . . ?
O40 W3 O39 85.6(3) . . ?
O40 W3 O52 142.1(3) . . ?
O40 W3 O58 71.5(3) . . ?
O43 W3 O30 101.2(3) . . ?
O43 W3 O34 96.4(3) . . ?
O43 W3 O39 176.7(3) . . ?
O43 W3 O40 95.5(3) . . ?
O43 W3 O52 96.1(3) . . ?
O43 W3 O58 98.2(3) . . ?
O52 W3 O34 71.4(3) . . ?
O52 W3 O39 81.2(3) . . ?
O52 W3 O58 71.2(3) . . ?
O58 W3 O34 141.0(3) . . ?
O58 W3 O39 79.2(3) . . ?
O6 V1 O24 165.0(3) . . ?
O6 V1 O36 91.6(3) . . ?
O6 V1 O50 83.6(3) . . ?
O8 V1 O6 93.7(3) . . ?
O8 V1 O24 88.4(3) . . ?
O8 V1 O36 159.6(3) . . ?
O8 V1 O50 79.5(3) . . ?
O20 V1 O6 98.8(3) . . ?
O20 V1 O8 100.5(3) . . ?
O20 V1 O24 95.4(3) . . ?
O20 V1 O36 98.2(3) . . ?
O20 V1 O50 177.6(3) . . ?
O24 V1 O36 81.6(3) . . ?
O24 V1 O50 82.2(3) . . ?
O36 V1 O50 81.5(3) . . ?
O9 V2 O25 85.8(3) . . ?
O13 V2 O9 104.4(4) . . ?
O13 V2 O25 104.0(4) . . ?
O13 V2 O42 105.8(4) . . ?
O13 V2 O60 103.3(4) . . ?
O42 V2 O9 149.5(3) . . ?
O42 V2 O25 91.4(3) . . ?
O42 V2 O60 76.9(3) . . ?
O60 V2 O9 91.8(3) . . ?
O60 V2 O25 152.3(3) . . ?
O11 V3 Na5 42.1(3) . . ?
O11 V3 O35 85.0(4) . . ?
O21 V3 Na5 117.5(3) . . ?
O21 V3 O11 149.6(3) . . ?
O21 V3 O35 89.0(4) . . ?
O35 V3 Na5 46.5(3) . . ?
O57 V3 Na5 127.4(4) . . ?
O57 V3 O11 106.2(5) . . ?
O57 V3 O21 104.0(5) . . ?
O57 V3 O35 107.9(5) . . ?
O57 V3 O64 109.5(5) . . ?
O64 V3 Na5 111.0(2) . . ?
O64 V3 O11 91.0(4) . . ?
O64 V3 O21 75.7(3) . . ?
O64 V3 O35 142.0(3) . . ?
O22 V4 O1 85.4(2) . . ?
O30 V4 O1 153.4(3) . . ?
O30 V4 O22 91.8(3) . . ?
O34 V4 O1 90.3(3) . . ?
O34 V4 O22 139.6(3) . . ?
O34 V4 O30 74.9(3) . . ?
O62 V4 O1 100.9(3) . . ?
O62 V4 O22 106.5(3) . . ?
O62 V4 O30 105.2(3) . . ?
O62 V4 O34 113.7(3) . . ?
O33 V5 O51 83.6(4) . . ?
O40 V5 O33 91.2(3) . . ?
O40 V5 O51 140.3(3) . . ?
O40 V5 O58 75.4(3) . . ?
O55 V5 O33 105.9(4) . . ?
O55 V5 O40 109.9(4) . . ?
O55 V5 O51 109.4(4) . . ?
O55 V5 O58 106.1(4) . . ?
O58 V5 O33 147.8(3) . . ?
O58 V5 O51 88.4(3) . . ?
O12 V6 O26 85.4(3) . . ?
O30 V6 O12 87.6(3) . . ?
O30 V6 O26 147.2(3) . . ?
O30 V6 O40 74.7(3) . . ?
O40 V6 O12 137.8(3) . . ?
O40 V6 O26 89.4(3) . . ?
O56 V6 O12 108.5(3) . . ?
O56 V6 O26 105.2(3) . . ?
O56 V6 O30 107.4(3) . . ?
O56 V6 O40 113.2(3) . . ?
O7 V7 O37 107.4(4) . . ?
O7 V7 O38 106.8(4) . . ?
O7 V7 O52 108.5(4) . . ?
O7 V7 O58 109.1(4) . . ?
O38 V7 O37 77.5(3) . . ?
O52 V7 O37 144.0(3) . . ?
O52 V7 O38 91.4(3) . . ?
O58 V7 O37 93.0(3) . . ?
O58 V7 O38 144.1(3) . . ?
O58 V7 O52 76.1(3) . . ?
O4 V8 O28 91.1(3) . . ?
O42 V8 O4 158.4(3) . . ?
O42 V8 O28 93.8(3) . . ?
O42 V8 O60 75.2(3) . . ?
O48 V8 O4 99.0(3) . . ?
O48 V8 O28 99.9(3) . . ?
O48 V8 O42 100.8(4) . . ?
O48 V8 O60 100.8(3) . . ?
O60 V8 O4 92.7(3) . . ?
O60 V8 O28 158.0(3) . . ?
O2 V9 O37 145.1(3) . . ?
O2 V9 O38 92.0(3) . . ?
O21 V9 O2 77.0(3) . . ?
O21 V9 O37 93.0(3) . . ?
O21 V9 O38 147.1(3) . . ?
O38 V9 O37 78.3(3) . . ?
O47 V9 O2 108.7(4) . . ?
O47 V9 O21 107.1(4) . . ?
O47 V9 O37 106.3(4) . . ?
O47 V9 O38 105.8(4) . . ?
O14 V10 O44 87.1(3) . . ?
O34 V10 O14 90.0(3) . . ?
O34 V10 O44 146.7(3) . . ?
O49 V10 O14 108.0(4) . . ?
O49 V10 O34 107.6(4) . . ?
O49 V10 O44 104.8(4) . . ?
O49 V10 O52 110.3(4) . . ?
O52 V10 O14 141.6(3) . . ?
O52 V10 O34 75.8(3) . . ?
O52 V10 O44 86.1(3) . . ?
O27 V11 O19 105.2(4) . . ?
O27 V11 O46 110.3(4) . . ?
O27 V11 O54 107.8(4) . . ?
O27 V11 O64 111.2(4) . . ?
O46 V11 O19 85.3(3) . . ?
O54 V11 O19 146.8(3) . . ?
O54 V11 O46 86.7(3) . . ?
O64 V11 O19 89.7(3) . . ?
O64 V11 O46 138.0(3) . . ?
O64 V11 O54 75.1(3) . . ?
O5 V12 O10 101.9(3) . . ?
O5 V12 O18 110.1(4) . . ?
O5 V12 O32 112.0(4) . . ?
O5 V12 O54 105.0(4) . . ?
O18 V12 O10 84.9(3) . . ?
O32 V12 O10 91.1(3) . . ?
O32 V12 O18 137.7(3) . . ?
O54 V12 O10 152.7(3) . . ?
O54 V12 O18 90.3(3) . . ?
O54 V12 O32 74.5(3) . . ?
O2 V13 O16 147.7(3) . . ?
O2 V13 O17 89.6(3) . . ?
O16 V13 O17 83.4(3) . . ?
O32 V13 O2 76.4(3) . . ?
O32 V13 O16 89.8(3) . . ?
O32 V13 O17 141.7(3) . . ?
O41 V13 O2 106.8(4) . . ?
O41 V13 O16 105.4(4) . . ?
O41 V13 O17 107.5(4) . . ?
O41 V13 O32 110.6(4) . . ?
O4 P1 O22 109.9(4) . . ?
O4 P1 C1 106.9(4) . . ?
O12 P1 O4 112.6(4) . . ?
O12 P1 O22 113.6(4) . . ?
O12 P1 C1 107.1(4) . . ?
O22 P1 C1 106.2(4) . . ?
O17 P2 O38 109.3(4) . . ?
O17 P2 C7 110.4(5) . . ?
O38 P2 C7 107.3(5) . . ?
O44 P2 O17 111.5(4) . . ?
O44 P2 O38 109.6(4) . . ?
O44 P2 C7 108.6(6) . . ?
O11 P3 C13 106.5(5) . . ?
O19 P3 O11 114.1(5) . . ?
O19 P3 O25 111.9(5) . . ?
O19 P3 C13 106.9(5) . . ?
O25 P3 O11 108.7(5) . . ?
O25 P3 C13 108.4(5) . . ?
O1 P4 O6 112.3(4) . . ?
O1 P4 O14 114.3(4) . . ?
O1 P4 C19 107.1(4) . . ?
O6 P4 C19 107.6(4) . . ?
O14 P4 O6 106.9(4) . . ?
O14 P4 C19 108.4(4) . . ?
O9 P5 O33 107.5(5) . . ?
O9 P5 C25 105.8(6) . . ?
O26 P5 O9 112.2(4) . . ?
O26 P5 O33 114.4(5) . . ?
O26 P5 C25 108.6(5) . . ?
O33 P5 C25 108.0(6) . . ?
O18 P6 C31 106.9(4) . . ?
O28 P6 O18 108.8(4) . . ?
O28 P6 O46 111.9(4) . . ?
O28 P6 C31 110.4(5) . . ?
O46 P6 O18 113.1(4) . . ?
O46 P6 C31 105.6(5) . . ?
O35 P7 O37 109.5(4) . . ?
O35 P7 C37 106.9(6) . . ?
O37 P7 C37 110.2(6) . . ?
O51 P7 O35 111.3(5) . . ?
O51 P7 O37 111.2(4) . . ?
O51 P7 C37 107.6(6) . . ?
O8 P8 O10 110.3(4) . . ?
O8 P8 O16 109.0(4) . . ?
O8 P8 C43 108.0(4) . . ?
O10 P8 C43 107.5(5) . . ?
O16 P8 O10 113.2(4) . . ?
O16 P8 C43 108.6(5) . . ?
O3 Na1 O22 68.6(2) 3_666 . ?
O3 Na1 O23 63.4(3) 3_666 3_666 ?
O3 Na1 O59 141.0(3) 3_666 . ?
O4 Na1 O3 77.8(3) . 3_666 ?
O4 Na1 O22 55.9(2) . . ?
O4 Na1 O23 110.4(3) . 3_666 ?
O4 Na1 O28 73.3(2) . . ?
O4 Na1 O59 67.2(2) . . ?
O20 Na1 O3 84.1(3) . 3_666 ?
O20 Na1 O4 148.2(3) . . ?
O20 Na1 O22 93.2(2) . . ?
O20 Na1 O23 83.6(2) . 3_666 ?
O20 Na1 O28 138.5(3) . . ?
O20 Na1 O59 117.5(3) . . ?
O23 Na1 O22 132.0(3) 3_666 . ?
O28 Na1 O3 118.3(3) . 3_666 ?
O28 Na1 O22 126.6(2) . . ?
O28 Na1 O23 77.7(2) . 3_666 ?
O28 Na1 O59 67.9(2) . . ?
O59 Na1 O22 77.6(2) . . ?
O59 Na1 O23 144.8(3) . 3_666 ?
O1 Na2 Na3 158.4(2) . 3_666 ?
O1 Na2 O22 68.9(2) . . ?
O1 Na2 O31 138.3(4) . 3_666 ?
O1 Na2 O36 89.8(3) . . ?
O1 Na2 C53 112.7(4) . 3_666 ?
O3 Na2 Na3 66.9(2) 3_666 3_666 ?
O3 Na2 O1 128.2(3) 3_666 . ?
O3 Na2 O22 80.9(3) 3_666 . ?
O3 Na2 O31 93.3(3) 3_666 3_666 ?
O3 Na2 O36 85.8(3) 3_666 . ?
O3 Na2 C53 116.7(4) 3_666 3_666 ?
O22 Na2 Na3 132.5(2) . 3_666 ?
O22 Na2 C53 109.8(4) . 3_666 ?
O31 Na2 Na3 33.7(2) 3_666 3_666 ?
O31 Na2 O22 122.9(3) 3_666 . ?
O31 Na2 O36 97.2(3) 3_666 . ?
O31 Na2 C53 27.6(4) 3_666 3_666 ?
O36 Na2 Na3 75.05(19) . 3_666 ?
O36 Na2 O22 138.1(3) . . ?
O36 Na2 C53 111.6(4) . 3_666 ?
C53 Na2 Na3 61.1(3) 3_666 3_666 ?
O10 Na3 Na2 159.6(2) . 3_666 ?
O10 Na3 O18 65.1(2) . . ?
O10 Na3 O20 67.3(2) . . ?
O10 Na3 O24 98.2(3) . . ?
O18 Na3 Na2 134.5(2) . 3_666 ?
O18 Na3 O20 85.0(2) . . ?
O20 Na3 Na2 114.23(19) . 3_666 ?
O23 Na3 Na2 60.0(2) 3_666 3_666 ?
O23 Na3 O10 136.5(3) 3_666 . ?
O23 Na3 O18 87.3(3) 3_666 . ?
O23 Na3 O20 77.8(3) 3_666 . ?
O23 Na3 O24 84.5(3) 3_666 . ?
O23 Na3 O31 84.8(3) 3_666 . ?
O24 Na3 Na2 68.54(19) . 3_666 ?
O24 Na3 O18 143.8(3) . . ?
O24 Na3 O20 58.8(2) . . ?
O31 Na3 Na2 33.2(3) . 3_666 ?
O31 Na3 O10 138.2(3) . . ?
O31 Na3 O18 123.1(3) . . ?
O31 Na3 O20 146.2(3) . . ?
O31 Na3 O24 91.2(3) . . ?
O14 Na4 O6 57.3(2) . . ?
O14 Na4 O16 123.6(3) . . ?
O14 Na4 O17 98.4(3) . . ?
O14 Na4 O29 94.5(5) . . ?
O16 Na4 O6 97.4(3) . . ?
O16 Na4 O17 64.8(3) . . ?
O16 Na4 O29 136.4(5) . . ?
O17 Na4 O6 136.7(3) . . ?
O29 Na4 O6 122.8(5) . . ?
O29 Na4 O17 91.6(5) . . ?
O63 Na4 O6 78.4(3) . . ?
O63 Na4 O14 125.4(4) . . ?
O63 Na4 O16 89.5(4) . . ?
O63 Na4 O17 136.1(4) . . ?
O63 Na4 O29 83.4(5) . . ?
O9 Na5 V3 139.4(2) . . ?
O9 Na5 O25 61.9(3) . . ?
O9 Na5 O35 160.5(3) . . ?
O9 Na5 O51 117.7(3) . . ?
O11 Na5 V3 31.8(2) . . ?
O11 Na5 O9 118.2(3) . . ?
O11 Na5 O25 57.0(3) . . ?
O11 Na5 O33 165.1(3) . . ?
O11 Na5 O35 62.2(3) . . ?
O11 Na5 O51 117.4(3) . . ?
O25 Na5 V3 85.5(2) . . ?
O25 Na5 O51 162.4(3) . . ?
O33 Na5 V3 140.8(2) . . ?
O33 Na5 O9 57.7(3) . . ?
O33 Na5 O25 119.2(3) . . ?
O33 Na5 O35 116.3(3) . . ?
O33 Na5 O51 61.3(3) . . ?
O35 Na5 V3 32.7(2) . . ?
O35 Na5 O25 118.1(3) . . ?
O35 Na5 O51 55.6(3) . . ?
O51 Na5 V3 86.0(2) . . ?
O53 Na5 V3 70.7(2) . . ?
O53 Na5 O9 80.4(3) . . ?
O53 Na5 O11 82.3(3) . . ?
O53 Na5 O25 81.3(3) . . ?
O53 Na5 O33 82.9(3) . . ?
O53 Na5 O35 80.3(3) . . ?
O53 Na5 O51 81.4(3) . . ?
O61 Na5 V3 110.8(3) . . ?
O61 Na5 O9 98.7(4) . . ?
O61 Na5 O11 99.5(4) . . ?
O61 Na5 O25 99.7(5) . . ?
O61 Na5 O33 95.3(4) . . ?
O61 Na5 O35 100.4(4) . . ?
O61 Na5 O51 97.7(5) . . ?
O61 Na5 O53 178.2(5) . . ?
V4 O1 Na2 94.2(3) . . ?
P4 O1 V4 134.7(4) . . ?
P4 O1 Na2 129.7(4) . . ?
V9 O2 W2 103.1(3) . . ?
V13 O2 W2 105.7(3) . . ?
V13 O2 V9 143.6(4) . . ?
Na2 O3 Na1 97.6(3) 3_666 3_666 ?
C55 O3 Na1 117.5(8) . 3_666 ?
C55 O3 Na2 141.0(8) . 3_666 ?
V8 O4 Na1 94.5(3) . . ?
P1 O4 V8 137.4(4) . . ?
P1 O4 Na1 106.9(3) . . ?
V1 O6 Na4 113.0(3) . . ?
P4 O6 V1 133.7(4) . . ?
P4 O6 Na4 93.2(3) . . ?
P8 O8 V1 130.6(4) . . ?
V2 O9 Na5 100.3(3) . . ?
P5 O9 V2 140.9(5) . . ?
P5 O9 Na5 96.5(4) . . ?
V12 O10 Na3 103.8(3) . . ?
P8 O10 V12 132.0(4) . . ?
P8 O10 Na3 124.1(4) . . ?
V3 O11 Na5 106.0(4) . . ?
P3 O11 V3 138.7(5) . . ?
P3 O11 Na5 100.1(4) . . ?
P1 O12 V6 142.9(4) . . ?
V10 O14 Na4 120.9(3) . . ?
P4 O14 V10 135.4(4) . . ?
P4 O14 Na4 102.6(3) . . ?
V13 O16 Na4 106.8(3) . . ?
P8 O16 V13 133.7(4) . . ?
P8 O16 Na4 119.5(4) . . ?
V13 O17 Na4 104.4(3) . . ?
P2 O17 V13 141.4(5) . . ?
P2 O17 Na4 112.1(4) . . ?
V12 O18 Na3 97.1(3) . . ?
P6 O18 V12 135.1(4) . . ?
P6 O18 Na3 125.4(4) . . ?
P3 O19 V11 140.2(6) . . ?
V1 O20 Na1 155.7(4) . . ?
V1 O20 Na3 93.3(3) . . ?
Na1 O20 Na3 80.7(2) . . ?
V3 O21 W2 106.5(4) . . ?
V9 O21 W2 103.4(3) . . ?
V9 O21 V3 142.7(4) . . ?
V4 O22 Na1 129.7(3) . . ?
V4 O22 Na2 91.3(3) . . ?
P1 O22 V4 133.3(4) . . ?
P1 O22 Na1 87.2(3) . . ?
P1 O22 Na2 125.7(3) . . ?
Na2 O22 Na1 81.9(2) . . ?
Na3 O23 Na1 89.9(3) 3_666 3_666 ?
C56 O23 Na1 113.2(8) . 3_666 ?
C56 O23 Na3 145.8(7) . 3_666 ?
V1 O24 Na3 101.6(3) . . ?
C55 O24 V1 113.5(7) . . ?
C55 O24 Na3 120.8(6) . . ?
V2 O25 Na5 97.4(3) . . ?
P3 O25 V2 140.0(5) . . ?
P3 O25 Na5 94.1(4) . . ?
P5 O26 V6 140.2(5) . . ?
V8 O28 Na1 93.8(3) . . ?
P6 O28 V8 138.3(4) . . ?
P6 O28 Na1 114.1(4) . . ?
V4 O30 W3 108.0(3) . . ?
V4 O30 V6 143.7(4) . . ?
V6 O30 W3 107.7(3) . . ?
Na2 O31 Na3 113.1(4) 3_666 . ?
C53 O31 Na2 93.1(9) . 3_666 ?
C53 O31 Na3 152.9(10) . . ?
V12 O32 W2 105.3(3) . . ?
V13 O32 W2 106.7(3) . . ?
V13 O32 V12 145.3(4) . . ?
V5 O33 Na5 108.1(3) . . ?
P5 O33 V5 138.8(5) . . ?
P5 O33 Na5 98.3(4) . . ?
V4 O34 W3 105.7(3) . . ?
V4 O34 V10 146.3(4) . . ?
V10 O34 W3 105.4(3) . . ?
V3 O35 Na5 100.7(4) . . ?
P7 O35 V3 145.6(5) . . ?
P7 O35 Na5 96.3(4) . . ?
V1 O36 Na2 109.5(3) . . ?
C56 O36 V1 112.6(7) . . ?
C56 O36 Na2 111.6(6) . . ?
V9 O37 V7 100.8(3) . . ?
P7 O37 V7 127.5(5) . . ?
P7 O37 V9 130.0(5) . . ?
V9 O38 V7 101.8(3) . . ?
P2 O38 V7 128.6(5) . . ?
P2 O38 V9 127.1(4) . . ?
W1 O39 W3 157.7(4) . . ?
V5 O40 W3 106.7(3) . . ?
V5 O40 V6 145.5(4) . . ?
V6 O40 W3 105.9(3) . . ?
V2 O42 V8 104.5(3) . . ?
P2 O44 V10 137.9(5) . . ?
W1 O45 W2 157.9(4) . . ?
P6 O46 V11 143.5(5) . . ?
C49 O50 V1 129.1(7) . . ?
V5 O51 Na5 101.3(3) . . ?
P7 O51 V5 144.5(5) . . ?
P7 O51 Na5 96.0(5) . . ?
V7 O52 W3 104.1(3) . . ?
V7 O52 V10 142.5(4) . . ?
V10 O52 W3 106.7(3) . . ?
W1 O53 Na5 165.6(5) . . ?
V11 O54 W2 107.3(3) . . ?
V12 O54 W2 108.9(3) . . ?
V12 O54 V11 143.7(4) . . ?
V5 O58 W3 106.2(3) . . ?
V7 O58 W3 103.9(3) . . ?
V7 O58 V5 143.7(4) . . ?
W1 O59 Na1 137.4(4) . . ?
V2 O60 V8 102.9(3) . . ?
V3 O64 W2 106.7(4) . . ?
V3 O64 V11 145.6(4) . . ?
V11 O64 W2 105.9(3) . . ?
C49 N1 C50 119.2(13) . . ?
C49 N1 C51 121.1(11) . . ?
C51 N1 C50 118.0(12) . . ?
C53 N2 C52 122.0(14) . . ?
C53 N2 C54 115.6(14) . . ?
C54 N2 C52 122.2(14) . . ?
C2 C1 P1 123.1(9) . . ?
C6 C1 P1 119.3(8) . . ?
C6 C1 C2 117.4(10) . . ?
C1 C2 H2 119.4 . . ?
C3 C2 C1 121.2(12) . . ?
C3 C2 H2 119.4 . . ?
C2 C3 H3 120.2 . . ?
C4 C3 C2 119.6(12) . . ?
C4 C3 H3 120.2 . . ?
C3 C4 H4 119.4 . . ?
C3 C4 C5 121.1(12) . . ?
C5 C4 H4 119.4 . . ?
C4 C5 H5 120.2 . . ?
C6 C5 C4 119.7(13) . . ?
C6 C5 H5 120.2 . . ?
C1 C6 H6 119.6 . . ?
C5 C6 C1 120.8(12) . . ?
C5 C6 H6 119.6 . . ?
C8 C7 P2 119.7(10) . . ?
C12 C7 P2 121.2(11) . . ?
C12 C7 C8 119.0(12) . . ?
C7 C8 H8 121.1 . . ?
C9 C8 C7 117.8(14) . . ?
C9 C8 H8 121.1 . . ?
C8 C9 H9 119.3 . . ?
C10 C9 C8 121.4(16) . . ?
C10 C9 H9 119.3 . . ?
C9 C10 H10 118.7 . . ?
C9 C10 C11 122.6(15) . . ?
C11 C10 H10 118.7 . . ?
C10 C11 H11 119.3 . . ?
C10 C11 C12 121.5(15) . . ?
C12 C11 H11 119.3 . . ?
C7 C12 C11 117.5(14) . . ?
C7 C12 H12 121.2 . . ?
C11 C12 H12 121.2 . . ?
C18 C13 P3 120.5(5) . . ?
C18 C13 C14 120.0 . . ?
C14 C13 P3 119.5(5) . . ?
C13 C18 H18 120.0 . . ?
C17 C18 C13 120.0 . . ?
C17 C18 H18 120.0 . . ?
C18 C17 H17 120.0 . . ?
C18 C17 C16 120.0 . . ?
C16 C17 H17 120.0 . . ?
C17 C16 H16 120.0 . . ?
C15 C16 C17 120.0 . . ?
C15 C16 H16 120.0 . . ?
C16 C15 H15 120.0 . . ?
C16 C15 C14 120.0 . . ?
C14 C15 H15 120.0 . . ?
C13 C14 H14 120.0 . . ?
C15 C14 C13 120.0 . . ?
C15 C14 H14 120.0 . . ?
C20 C19 P4 119.6(9) . . ?
C24 C19 P4 122.8(8) . . ?
C24 C19 C20 117.5(10) . . ?
C19 C20 H20 119.7 . . ?
C19 C20 C21 120.7(11) . . ?
C21 C20 H20 119.7 . . ?
C20 C21 H21 120.8 . . ?
C22 C21 C20 118.5(11) . . ?
C22 C21 H21 120.8 . . ?
C21 C22 H22 119.3 . . ?
C23 C22 C21 121.5(12) . . ?
C23 C22 H22 119.3 . . ?
C22 C23 H23 120.4 . . ?
C22 C23 C24 119.2(11) . . ?
C24 C23 H23 120.4 . . ?
C19 C24 C23 122.6(10) . . ?
C19 C24 H24 118.7 . . ?
C23 C24 H24 118.7 . . ?
C26 C25 P5 123.7(11) . . ?
C26 C25 C30 113.1(13) . . ?
C30 C25 P5 122.1(11) . . ?
C25 C26 H26 119.1 . . ?
C25 C26 C27 121.8(14) . . ?
C27 C26 H26 119.1 . . ?
C26 C27 H27 120.0 . . ?
C28 C27 C26 120.0(16) . . ?
C28 C27 H27 120.0 . . ?
C27 C28 H28 118.5 . . ?
C27 C28 C29 123.0(16) . . ?
C29 C28 H28 118.5 . . ?
C28 C29 H29 121.5 . . ?
C28 C29 C30 117.0(16) . . ?
C30 C29 H29 121.5 . . ?
C25 C30 C29 122.0(15) . . ?
C25 C30 H30 119.0 . . ?
C29 C30 H30 119.0 . . ?
C32 C31 P6 121.0(10) . . ?
C32 C31 C36 117.5(11) . . ?
C36 C31 P6 121.5(9) . . ?
C31 C32 H32 119.7 . . ?
C31 C32 C33 120.5(13) . . ?
C33 C32 H32 119.7 . . ?
C32 C33 H33 119.9 . . ?
C34 C33 C32 120.2(13) . . ?
C34 C33 H33 119.9 . . ?
C33 C34 H34 119.9 . . ?
C35 C34 C33 120.2(13) . . ?
C35 C34 H34 119.9 . . ?
C34 C35 H35 120.0 . . ?
C34 C35 C36 120.0(14) . . ?
C36 C35 H35 120.0 . . ?
C31 C36 C35 121.2(12) . . ?
C31 C36 H36 119.4 . . ?
C35 C36 H36 119.4 . . ?
C38 C37 P7 118.1(11) . . ?
C38 C37 C42 120.4(12) . . ?
C42 C37 P7 120.9(10) . . ?
C37 C38 H38 121.3 . . ?
C37 C38 C39 117.5(15) . . ?
C39 C38 H38 121.3 . . ?
C38 C39 H39 119.9 . . ?
C40 C39 C38 120.3(15) . . ?
C40 C39 H39 119.9 . . ?
C39 C40 H40 119.7 . . ?
C41 C40 C39 120.7(14) . . ?
C41 C40 H40 119.7 . . ?
C40 C41 H41 119.6 . . ?
C40 C41 C42 120.7(16) . . ?
C42 C41 H41 119.6 . . ?
C37 C42 H42 119.9 . . ?
C41 C42 C37 120.2(15) . . ?
C41 C42 H42 119.9 . . ?
C44 C43 P8 120.2(9) . . ?
C48 C43 P8 120.3(9) . . ?
C48 C43 C44 119.4(11) . . ?
C43 C44 H44 119.7 . . ?
C43 C44 C45 120.5(12) . . ?
C45 C44 H44 119.7 . . ?
C44 C45 H45 120.5 . . ?
C46 C45 C44 119.0(13) . . ?
C46 C45 H45 120.5 . . ?
C45 C46 H46 119.5 . . ?
C45 C46 C47 121.0(12) . . ?
C47 C46 H46 119.5 . . ?
C46 C47 H47 120.5 . . ?
C46 C47 C48 119.1(12) . . ?
C48 C47 H47 120.5 . . ?
C43 C48 C47 120.9(13) . . ?
C43 C48 H48 119.6 . . ?
C47 C48 H48 119.6 . . ?
O50 C49 N1 125.5(12) . . ?
O50 C49 H49 117.3 . . ?
N1 C49 H49 117.3 . . ?
N1 C50 H50A 109.5 . . ?
N1 C50 H50B 109.5 . . ?
N1 C50 H50C 109.5 . . ?
H50A C50 H50B 109.5 . . ?
H50A C50 H50C 109.5 . . ?
H50B C50 H50C 109.5 . . ?
N1 C51 H51A 109.5 . . ?
N1 C51 H51B 109.5 . . ?
N1 C51 H51C 109.5 . . ?
H51A C51 H51B 109.5 . . ?
H51A C51 H51C 109.5 . . ?
H51B C51 H51C 109.5 . . ?
N2 C52 H52A 109.5 . . ?
N2 C52 H52B 109.5 . . ?
N2 C52 H52C 109.5 . . ?
H52A C52 H52B 109.5 . . ?
H52A C52 H52C 109.5 . . ?
H52B C52 H52C 109.5 . . ?
Na2 C53 H53 78(9) 3_666 . ?
O31 C53 Na2 59.4(8) . 3_666 ?
O31 C53 N2 117.2(15) . . ?
O31 C53 H53 137(9) . . ?
N2 C53 Na2 174.9(12) . 3_666 ?
N2 C53 H53 106(9) . . ?
N2 C54 H54A 109.5 . . ?
N2 C54 H54B 109.5 . . ?
N2 C54 H54C 109.5 . . ?
H54A C54 H54B 109.5 . . ?
H54A C54 H54C 109.5 . . ?
H54B C54 H54C 109.5 . . ?
O3 C55 O24 123.6(12) . . ?
O3 C55 C56 121.2(11) . . ?
O24 C55 C56 115.2(9) . . ?
O23 C56 O36 125.4(11) . . ?
O23 C56 C55 117.3(10) . . ?
O36 C56 C55 117.2(10) . . ?

loop_
_geom_bond_atom_site_label_1
_geom_bond_atom_site_label_2
_geom_bond_distance
_geom_bond_site_symmetry_2
_geom_bond_publ_flag
W1 O39 1.786(7) . ?
W1 O45 1.779(7) . ?
W1 O53 1.724(7) . ?
W1 O59 1.748(7) . ?
W2 O2 2.038(8) . ?
W2 O15 1.711(7) . ?
W2 O21 2.034(7) . ?
W2 O32 2.035(6) . ?
W2 O45 2.220(7) . ?
W2 O54 1.991(8) . ?
W2 O64 2.032(7) . ?
W3 O30 1.982(6) . ?
W3 O34 2.041(6) . ?
W3 O39 2.262(7) . ?
W3 O40 2.016(7) . ?
W3 O43 1.709(8) . ?
W3 O52 2.020(7) . ?
W3 O58 2.028(7) . ?
V1 O6 1.983(7) . ?
V1 O8 1.981(7) . ?
V1 O20 1.608(6) . ?
V1 O24 2.022(7) . ?
V1 O36 2.029(7) . ?
V1 O50 2.200(7) . ?
V2 O9 1.970(8) . ?
V2 O13 1.591(8) . ?
V2 O25 1.977(8) . ?
V2 O42 1.946(7) . ?
V2 O60 1.967(7) . ?
V3 Na5 3.585(5) . ?
V3 O11 1.968(9) . ?
V3 O21 1.927(8) . ?
V3 O35 1.974(9) . ?
V3 O57 1.613(9) . ?
V3 O64 1.922(8) . ?
V4 O1 2.025(6) . ?
V4 O22 1.986(6) . ?
V4 O30 1.923(6) . ?
V4 O34 1.921(6) . ?
V4 O62 1.598(7) . ?
V5 O33 1.955(9) . ?
V5 O40 1.931(7) . ?
V5 O51 2.011(8) . ?
V5 O55 1.610(9) . ?
V5 O58 1.933(7) . ?
V6 O12 1.981(7) . ?
V6 O26 1.990(7) . ?
V6 O30 1.924(6) . ?
V6 O40 1.936(7) . ?
V6 O56 1.582(7) . ?
V7 O7 1.590(7) . ?
V7 O37 2.064(8) . ?
V7 O38 2.037(7) . ?
V7 O52 1.912(7) . ?
V7 O58 1.909(7) . ?
V8 O4 2.006(7) . ?
V8 O28 2.022(7) . ?
V8 O42 1.982(7) . ?
V8 O48 1.587(7) . ?
V8 O60 2.003(7) . ?
V9 O2 1.930(7) . ?
V9 O21 1.924(9) . ?
V9 O37 2.033(8) . ?
V9 O38 2.031(8) . ?
V9 O47 1.567(7) . ?
V10 O14 1.974(7) . ?
V10 O34 1.935(6) . ?
V10 O44 1.999(7) . ?
V10 O49 1.605(8) . ?
V10 O52 1.923(7) . ?
V11 O19 1.977(7) . ?
V11 O27 1.600(8) . ?
V11 O46 1.954(8) . ?
V11 O54 1.929(7) . ?
V11 O64 1.924(8) . ?
V12 O5 1.585(8) . ?
V12 O10 1.997(7) . ?
V12 O18 1.989(7) . ?
V12 O32 1.961(7) . ?
V12 O54 1.912(7) . ?
V13 O2 1.928(7) . ?
V13 O16 1.972(7) . ?
V13 O17 1.992(8) . ?
V13 O32 1.904(7) . ?
V13 O41 1.582(7) . ?
P1 O4 1.522(7) . ?
P1 O12 1.521(7) . ?
P1 O22 1.542(6) . ?
P1 C1 1.790(10) . ?
P2 O17 1.506(8) . ?
P2 O38 1.583(8) . ?
P2 O44 1.495(8) . ?
P2 C7 1.771(12) . ?
P3 O11 1.517(10) . ?
P3 O19 1.512(8) . ?
P3 O25 1.515(8) . ?
P3 C13 1.791(6) . ?
P4 O1 1.516(6) . ?
P4 O6 1.524(7) . ?
P4 O14 1.521(7) . ?
P4 C19 1.806(11) . ?
P5 O9 1.519(9) . ?
P5 O26 1.509(7) . ?
P5 O33 1.525(9) . ?
P5 C25 1.785(12) . ?
P6 O18 1.531(7) . ?
P6 O28 1.509(7) . ?
P6 O46 1.529(7) . ?
P6 C31 1.797(11) . ?
P7 O35 1.506(10) . ?
P7 O37 1.582(8) . ?
P7 O51 1.494(9) . ?
P7 C37 1.781(12) . ?
P8 O8 1.512(7) . ?
P8 O10 1.531(7) . ?
P8 O16 1.512(7) . ?
P8 C43 1.827(10) . ?
Na1 O3 2.470(9) 3_666 ?
Na1 O4 2.404(7) . ?
Na1 O20 2.327(7) . ?
Na1 O22 2.876(7) . ?
Na1 O23 2.652(9) 3_666 ?
Na1 O28 2.415(7) . ?
Na1 O59 2.530(8) . ?
Na2 Na3 3.935(6) 3_666 ?
Na2 O1 2.336(7) . ?
Na2 O3 2.196(9) 3_666 ?
Na2 O22 2.466(7) . ?
Na2 O31 2.341(11) 3_666 ?
Na2 O36 2.382(8) . ?
Na2 C53 2.715(17) 3_666 ?
Na3 O10 2.389(8) . ?
Na3 O18 2.597(8) . ?
Na3 O20 2.978(8) . ?
Na3 O23 2.242(9) 3_666 ?
Na3 O24 2.435(8) . ?
Na3 O31 2.375(10) . ?
Na4 O6 2.655(8) . ?
Na4 O14 2.430(8) . ?
Na4 O16 2.436(8) . ?
Na4 O17 2.484(8) . ?
Na4 O29 2.467(16) . ?
Na4 O63 2.408(12) . ?
Na5 O9 2.569(9) . ?
Na5 O11 2.503(10) . ?
Na5 O25 2.652(11) . ?
Na5 O33 2.522(9) . ?
Na5 O35 2.649(10) . ?
Na5 O51 2.663(11) . ?
Na5 O53 2.364(8) . ?
Na5 O61 2.334(12) . ?
O3 C55 1.217(12) . ?
O23 C56 1.226(13) . ?
O24 C55 1.302(13) . ?
O31 C53 1.258(16) . ?
O36 C56 1.288(12) . ?
O50 C49 1.221(14) . ?
N1 C49 1.295(14) . ?
N1 C50 1.47(2) . ?
N1 C51 1.469(18) . ?
N2 C52 1.51(2) . ?
N2 C53 1.324(19) . ?
N2 C54 1.44(2) . ?
C1 C2 1.396(16) . ?
C1 C6 1.384(16) . ?
C2 H2 0.9500 . ?
C2 C3 1.381(16) . ?
C3 H3 0.9500 . ?
C3 C4 1.337(18) . ?
C4 H4 0.9500 . ?
C4 C5 1.376(18) . ?
C5 H5 0.9500 . ?
C5 C6 1.373(17) . ?
C6 H6 0.9500 . ?
C7 C8 1.449(19) . ?
C7 C12 1.332(18) . ?
C8 H8 0.9500 . ?
C8 C9 1.395(18) . ?
C9 H9 0.9500 . ?
C9 C10 1.27(2) . ?
C10 H10 0.9500 . ?
C10 C11 1.30(2) . ?
C11 H11 0.9500 . ?
C11 C12 1.442(18) . ?
C12 H12 0.9500 . ?
C13 C18 1.3900 . ?
C13 C14 1.3900 . ?
C18 H18 0.9500 . ?
C18 C17 1.3900 . ?
C17 H17 0.9500 . ?
C17 C16 1.3900 . ?
C16 H16 0.9500 . ?
C16 C15 1.3900 . ?
C15 H15 0.9500 . ?
C15 C14 1.3900 . ?
C14 H14 0.9500 . ?
C19 C20 1.390(15) . ?
C19 C24 1.361(15) . ?
C20 H20 0.9500 . ?
C20 C21 1.419(17) . ?
C21 H21 0.9500 . ?
C21 C22 1.374(17) . ?
C22 H22 0.9500 . ?
C22 C23 1.344(16) . ?
C23 H23 0.9500 . ?
C23 C24 1.395(15) . ?
C24 H24 0.9500 . ?
C25 C26 1.320(19) . ?
C25 C30 1.35(2) . ?
C26 H26 0.9500 . ?
C26 C27 1.39(2) . ?
C27 H27 0.9500 . ?
C27 C28 1.26(2) . ?
C28 H28 0.9500 . ?
C28 C29 1.27(2) . ?
C29 H29 0.9500 . ?
C29 C30 1.44(2) . ?
C30 H30 0.9500 . ?
C31 C32 1.371(17) . ?
C31 C36 1.386(17) . ?
C32 H32 0.9500 . ?
C32 C33 1.404(17) . ?
C33 H33 0.9500 . ?
C33 C34 1.360(19) . ?
C34 H34 0.9500 . ?
C34 C35 1.343(18) . ?
C35 H35 0.9500 . ?
C35 C36 1.392(17) . ?
C36 H36 0.9500 . ?
C37 C38 1.350(19) . ?
C37 C42 1.38(2) . ?
C38 H38 0.9500 . ?
C38 C39 1.404(19) . ?
C39 H39 0.9500 . ?
C39 C40 1.37(2) . ?
C40 H40 0.9500 . ?
C40 C41 1.31(2) . ?
C41 H41 0.9500 . ?
C41 C42 1.355(18) . ?
C42 H42 0.9500 . ?
C43 C44 1.367(17) . ?
C43 C48 1.353(16) . ?
C44 H44 0.9500 . ?
C44 C45 1.385(16) . ?
C45 H45 0.9500 . ?
C45 C46 1.355(19) . ?
C46 H46 0.9500 . ?
C46 C47 1.366(18) . ?
C47 H47 0.9500 . ?
C47 C48 1.378(16) . ?
C48 H48 0.9500 . ?
C49 H49 0.9500 . ?
C50 H50A 0.9800 . ?
C50 H50B 0.9800 . ?
C50 H50C 0.9800 . ?
C51 H51A 0.9800 . ?
C51 H51B 0.9800 . ?
C51 H51C 0.9800 . ?
C52 H52A 0.9800 . ?
C52 H52B 0.9800 . ?
C52 H52C 0.9800 . ?
C53 H53 0.94(15) . ?
C54 H54A 0.9800 . ?
C54 H54B 0.9800 . ?
C54 H54C 0.9800 . ?
C55 C56 1.503(17) . ?

loop_
_geom_torsion_atom_site_label_1
_geom_torsion_atom_site_label_2
_geom_torsion_atom_site_label_3
_geom_torsion_atom_site_label_4
_geom_torsion
_geom_torsion_site_symmetry_1
_geom_torsion_site_symmetry_2
_geom_torsion_site_symmetry_3
_geom_torsion_site_symmetry_4
_geom_torsion_publ_flag
V1 O24 C55 O3 -178.8(8) . . . . ?
V1 O24 C55 C56 -0.8(10) . . . . ?
V1 O36 C56 O23 179.3(8) . . . . ?
V1 O36 C56 C55 2.7(10) . . . . ?
V1 O50 C49 N1 172.8(9) . . . . ?
P1 C1 C2 C3 -177.7(9) . . . . ?
P1 C1 C6 C5 175.0(10) . . . . ?
P2 C7 C8 C9 -178.1(11) . . . . ?
P2 C7 C12 C11 177.6(11) . . . . ?
P3 C13 C18 C17 -177.3(9) . . . . ?
P3 C13 C14 C15 177.4(8) . . . . ?
P4 C19 C20 C21 178.4(10) . . . . ?
P4 C19 C24 C23 -179.1(9) . . . . ?
P5 C25 C26 C27 -170.4(15) . . . . ?
P5 C25 C30 C29 176.5(14) . . . . ?
P6 C31 C32 C33 -176.7(10) . . . . ?
P6 C31 C36 C35 173.9(10) . . . . ?
P7 C37 C38 C39 176.7(12) . . . . ?
P7 C37 C42 C41 -176.3(12) . . . . ?
P8 C43 C44 C45 -179.7(9) . . . . ?
P8 C43 C48 C47 178.8(10) . . . . ?
Na1 O3 C55 O24 -159.6(7) 3_666 . . . ?
Na1 O3 C55 C56 22.5(12) 3_666 . . . ?
Na1 O23 C56 O36 163.5(8) 3_666 . . . ?
Na1 O23 C56 C55 -19.9(10) 3_666 . . . ?
Na2 O3 C55 O24 49.1(17) 3_666 . . . ?
Na2 O3 C55 C56 -128.8(11) 3_666 . . . ?
Na2 O31 C53 N2 -175.6(14) 3_666 . . . ?
Na2 O36 C56 O23 55.8(12) . . . . ?
Na2 O36 C56 C55 -120.8(8) . . . . ?
Na3 O23 C56 O36 -67.8(18) 3_666 . . . ?
Na3 O23 C56 C55 108.8(14) 3_666 . . . ?
Na3 O24 C55 O3 -57.9(12) . . . . ?
Na3 O24 C55 C56 120.2(8) . . . . ?
Na3 O31 C53 Na2 165(2) . . . 3_666 ?
Na3 O31 C53 N2 -10(3) . . . . ?
O1 P4 O6 V1 -2.7(7) . . . . ?
O1 P4 O6 Na4 -129.2(3) . . . . ?
O1 P4 O14 V10 -39.1(7) . . . . ?
O1 P4 O14 Na4 128.4(3) . . . . ?
O1 P4 C19 C20 -157.2(9) . . . . ?
O1 P4 C19 C24 20.6(11) . . . . ?
O3 C55 C56 O23 -0.1(15) . . . . ?
O3 C55 C56 O36 176.7(9) . . . . ?
O4 P1 O12 V6 132.8(6) . . . . ?
O4 P1 O22 V4 -148.0(5) . . . . ?
O4 P1 O22 Na1 -1.5(3) . . . . ?
O4 P1 O22 Na2 76.5(5) . . . . ?
O4 P1 C1 C2 -9.8(11) . . . . ?
O4 P1 C1 C6 175.9(9) . . . . ?
O6 V1 O20 Na1 125.7(10) . . . . ?
O6 V1 O20 Na3 -159.7(2) . . . . ?
O6 P4 O1 V4 154.6(5) . . . . ?
O6 P4 O1 Na2 -42.6(6) . . . . ?
O6 P4 O14 V10 -164.0(5) . . . . ?
O6 P4 O14 Na4 3.5(4) . . . . ?
O6 P4 C19 C20 -36.2(10) . . . . ?
O6 P4 C19 C24 141.6(9) . . . . ?
O8 V1 O20 Na1 -138.8(9) . . . . ?
O8 V1 O20 Na3 -64.3(3) . . . . ?
O8 P8 O10 V12 -164.5(5) . . . . ?
O8 P8 O10 Na3 19.7(5) . . . . ?
O8 P8 O16 V13 173.5(5) . . . . ?
O8 P8 O16 Na4 -5.8(5) . . . . ?
O8 P8 C43 C44 -99.2(10) . . . . ?
O8 P8 C43 C48 81.6(10) . . . . ?
O9 P5 O26 V6 -128.5(7) . . . . ?
O9 P5 O33 V5 132.6(7) . . . . ?
O9 P5 O33 Na5 2.7(4) . . . . ?
O9 P5 C25 C26 -131.2(16) . . . . ?
O9 P5 C25 C30 36.2(17) . . . . ?
O10 P8 O8 V1 42.4(6) . . . . ?
O10 P8 O16 V13 50.3(7) . . . . ?
O10 P8 O16 Na4 -129.0(4) . . . . ?
O10 P8 C43 C44 19.9(11) . . . . ?
O10 P8 C43 C48 -159.3(9) . . . . ?
O11 P3 O19 V11 8.1(9) . . . . ?
O11 P3 O25 V2 110.1(9) . . . . ?
O11 P3 O25 Na5 3.5(4) . . . . ?
O11 P3 C13 C18 73.6(7) . . . . ?
O11 P3 C13 C14 -103.8(7) . . . . ?
O12 P1 O4 V8 -9.0(7) . . . . ?
O12 P1 O4 Na1 -125.9(3) . . . . ?
O12 P1 O22 V4 -20.8(7) . . . . ?
O12 P1 O22 Na1 125.7(3) . . . . ?
O12 P1 O22 Na2 -156.3(4) . . . . ?
O12 P1 C1 C2 -130.7(10) . . . . ?
O12 P1 C1 C6 55.1(10) . . . . ?
O14 P4 O1 V4 32.7(7) . . . . ?
O14 P4 O1 Na2 -164.6(4) . . . . ?
O14 P4 O6 V1 123.4(5) . . . . ?
O14 P4 O6 Na4 -3.1(4) . . . . ?
O14 P4 C19 C20 79.0(10) . . . . ?
O14 P4 C19 C24 -103.2(10) . . . . ?
O16 P8 O8 V1 -82.5(6) . . . . ?
O16 P8 O10 V12 -42.0(7) . . . . ?
O16 P8 O10 Na3 142.2(4) . . . . ?
O16 P8 C43 C44 142.7(9) . . . . ?
O16 P8 C43 C48 -36.5(11) . . . . ?
O17 P2 O38 V7 -148.6(5) . . . . ?
O17 P2 O38 V9 52.5(6) . . . . ?
O17 P2 O44 V10 85.9(7) . . . . ?
O17 P2 C7 C8 -21.2(12) . . . . ?
O17 P2 C7 C12 160.2(11) . . . . ?
O18 P6 O28 V8 -130.6(6) . . . . ?
O18 P6 O28 Na1 -2.9(5) . . . . ?
O18 P6 O46 V11 -1.6(9) . . . . ?
O18 P6 C31 C32 92.8(10) . . . . ?
O18 P6 C31 C36 -86.0(10) . . . . ?
O19 P3 O11 V3 -7.0(9) . . . . ?
O19 P3 O11 Na5 121.8(4) . . . . ?
O19 P3 O25 V2 -16.8(11) . . . . ?
O19 P3 O25 Na5 -123.4(4) . . . . ?
O19 P3 C13 C18 -164.0(6) . . . . ?
O19 P3 C13 C14 18.6(8) . . . . ?
O22 P1 O4 V8 118.7(6) . . . . ?
O22 P1 O4 Na1 1.8(4) . . . . ?
O22 P1 O12 V6 7.0(8) . . . . ?
O22 P1 C1 C2 107.6(10) . . . . ?
O22 P1 C1 C6 -66.7(10) . . . . ?
O24 V1 O20 Na1 -49.4(10) . . . . ?
O24 V1 O20 Na3 25.1(3) . . . . ?
O24 C55 C56 O23 -178.2(9) . . . . ?
O24 C55 C56 O36 -1.4(13) . . . . ?
O25 P3 O11 V3 -132.7(7) . . . . ?
O25 P3 O11 Na5 -3.8(5) . . . . ?
O25 P3 O19 V11 132.0(7) . . . . ?
O25 P3 C13 C18 -43.2(8) . . . . ?
O25 P3 C13 C14 139.4(6) . . . . ?
O26 P5 O9 V2 8.7(9) . . . . ?
O26 P5 O9 Na5 123.9(4) . . . . ?
O26 P5 O33 V5 7.4(9) . . . . ?
O26 P5 O33 Na5 -122.5(4) . . . . ?
O26 P5 C25 C26 -10.6(18) . . . . ?
O26 P5 C25 C30 156.8(14) . . . . ?
O28 P6 O18 V12 136.7(6) . . . . ?
O28 P6 O18 Na3 -65.4(5) . . . . ?
O28 P6 O46 V11 -124.9(7) . . . . ?
O28 P6 C31 C32 -148.9(9) . . . . ?
O28 P6 C31 C36 32.3(11) . . . . ?
O33 P5 O9 V2 -117.8(8) . . . . ?
O33 P5 O9 Na5 -2.6(4) . . . . ?
O33 P5 O26 V6 -5.8(8) . . . . ?
O33 P5 C25 C26 113.9(16) . . . . ?
O33 P5 C25 C30 -78.7(16) . . . . ?
O35 P7 O37 V7 161.3(5) . . . . ?
O35 P7 O37 V9 -36.2(7) . . . . ?
O35 P7 O51 V5 -127.7(9) . . . . ?
O35 P7 O51 Na5 -8.5(4) . . . . ?
O35 P7 C37 C38 -131.3(12) . . . . ?
O35 P7 C37 C42 40.1(14) . . . . ?
O36 V1 O20 Na1 32.8(10) . . . . ?
O36 V1 O20 Na3 107.3(3) . . . . ?
O37 P7 O35 V3 4.5(11) . . . . ?
O37 P7 O35 Na5 -114.9(4) . . . . ?
O37 P7 O51 V5 -5.2(12) . . . . ?
O37 P7 O51 Na5 114.0(4) . . . . ?
O37 P7 C37 C38 109.8(12) . . . . ?
O37 P7 C37 C42 -78.8(13) . . . . ?
O38 P2 O17 V13 -31.5(8) . . . . ?
O38 P2 O17 Na4 128.3(4) . . . . ?
O38 P2 O44 V10 -35.3(8) . . . . ?
O38 P2 C7 C8 97.8(11) . . . . ?
O38 P2 C7 C12 -80.7(13) . . . . ?
O39 W1 O45 W2 147.5(11) . . . . ?
O39 W1 O53 Na5 -56.2(19) . . . . ?
O39 W1 O59 Na1 63.9(6) . . . . ?
O44 P2 O17 V13 -152.9(6) . . . . ?
O44 P2 O17 Na4 6.9(5) . . . . ?
O44 P2 O38 V7 -26.1(6) . . . . ?
O44 P2 O38 V9 175.1(4) . . . . ?
O44 P2 C7 C8 -143.7(10) . . . . ?
O44 P2 C7 C12 37.7(13) . . . . ?
O45 W1 O39 W3 -150.2(10) . . . . ?
O45 W1 O53 Na5 66.8(19) . . . . ?
O45 W1 O59 Na1 -59.3(6) . . . . ?
O46 P6 O18 V12 11.6(7) . . . . ?
O46 P6 O18 Na3 169.6(4) . . . . ?
O46 P6 O28 V8 -4.9(8) . . . . ?
O46 P6 O28 Na1 122.8(4) . . . . ?
O46 P6 C31 C32 -27.9(11) . . . . ?
O46 P6 C31 C36 153.3(10) . . . . ?
O51 P7 O35 V3 127.9(9) . . . . ?
O51 P7 O35 Na5 8.5(4) . . . . ?
O51 P7 O37 V7 37.8(7) . . . . ?
O51 P7 O37 V9 -159.7(6) . . . . ?
O51 P7 C37 C38 -11.6(14) . . . . ?
O51 P7 C37 C42 159.8(12) . . . . ?
O53 W1 O39 W3 -28.4(11) . . . . ?
O53 W1 O45 W2 25.2(12) . . . . ?
O53 W1 O59 Na1 -177.0(5) . . . . ?
O59 W1 O39 W3 87.5(10) . . . . ?
O59 W1 O45 W2 -90.0(12) . . . . ?
O59 W1 O53 Na5 -175.1(18) . . . . ?
C1 P1 O4 V8 -126.4(6) . . . . ?
C1 P1 O4 Na1 116.7(4) . . . . ?
C1 P1 O12 V6 -110.0(7) . . . . ?
C1 P1 O22 V4 96.7(6) . . . . ?
C1 P1 O22 Na1 -116.8(4) . . . . ?
C1 P1 O22 Na2 -38.8(6) . . . . ?
C1 C2 C3 C4 2.4(19) . . . . ?
C2 C1 C6 C5 0.4(18) . . . . ?
C2 C3 C4 C5 1(2) . . . . ?
C3 C4 C5 C6 -4(2) . . . . ?
C4 C5 C6 C1 3(2) . . . . ?
C6 C1 C2 C3 -3.3(17) . . . . ?
C7 P2 O17 V13 86.3(8) . . . . ?
C7 P2 O17 Na4 -113.9(6) . . . . ?
C7 P2 O38 V7 91.6(7) . . . . ?
C7 P2 O38 V9 -67.2(7) . . . . ?
C7 P2 O44 V10 -152.3(7) . . . . ?
C7 C8 C9 C10 1(2) . . . . ?
C8 C7 C12 C11 -1(2) . . . . ?
C8 C9 C10 C11 -3(3) . . . . ?
C9 C10 C11 C12 2(3) . . . . ?
C10 C11 C12 C7 0(2) . . . . ?
C12 C7 C8 C9 0(2) . . . . ?
C13 P3 O11 V3 110.7(7) . . . . ?
C13 P3 O11 Na5 -120.4(4) . . . . ?
C13 P3 O19 V11 -109.4(8) . . . . ?
C13 P3 O25 V2 -134.5(8) . . . . ?
C13 P3 O25 Na5 119.0(4) . . . . ?
C13 C18 C17 C16 0.0 . . . . ?
C18 C13 C14 C15 0.0 . . . . ?
C18 C17 C16 C15 0.0 . . . . ?
C17 C16 C15 C14 0.0 . . . . ?
C16 C15 C14 C13 0.0 . . . . ?
C14 C13 C18 C17 0.0 . . . . ?
C19 P4 O1 V4 -87.5(6) . . . . ?
C19 P4 O1 Na2 75.3(6) . . . . ?
C19 P4 O6 V1 -120.4(6) . . . . ?
C19 P4 O6 Na4 113.1(4) . . . . ?
C19 P4 O14 V10 80.3(7) . . . . ?
C19 P4 O14 Na4 -112.2(4) . . . . ?
C19 C20 C21 C22 2(2) . . . . ?
C20 C19 C24 C23 -1.2(17) . . . . ?
C20 C21 C22 C23 -4(2) . . . . ?
C21 C22 C23 C24 3.5(19) . . . . ?
C22 C23 C24 C19 -0.7(18) . . . . ?
C24 C19 C20 C21 0.5(18) . . . . ?
C25 P5 O9 V2 126.9(8) . . . . ?
C25 P5 O9 Na5 -117.9(5) . . . . ?
C25 P5 O26 V6 115.0(8) . . . . ?
C25 P5 O33 V5 -113.6(8) . . . . ?
C25 P5 O33 Na5 116.4(5) . . . . ?
C25 C26 C27 C28 -15(3) . . . . ?
C26 C25 C30 C29 -15(3) . . . . ?
C26 C27 C28 C29 0(3) . . . . ?
C27 C28 C29 C30 6(3) . . . . ?
C28 C29 C30 C25 2(3) . . . . ?
C30 C25 C26 C27 21(3) . . . . ?
C31 P6 O18 V12 -104.1(7) . . . . ?
C31 P6 O18 Na3 53.8(6) . . . . ?
C31 P6 O28 V8 112.4(7) . . . . ?
C31 P6 O28 Na1 -119.9(5) . . . . ?
C31 P6 O46 V11 115.0(8) . . . . ?
C31 C32 C33 C34 3(2) . . . . ?
C32 C31 C36 C35 -4.9(18) . . . . ?
C32 C33 C34 C35 -5(2) . . . . ?
C33 C34 C35 C36 2(2) . . . . ?
C34 C35 C36 C31 3(2) . . . . ?
C36 C31 C32 C33 2.1(18) . . . . ?
C37 P7 O35 V3 -114.8(10) . . . . ?
C37 P7 O35 Na5 125.8(5) . . . . ?
C37 P7 O37 V7 -81.4(7) . . . . ?
C37 P7 O37 V9 81.1(8) . . . . ?
C37 P7 O51 V5 115.5(10) . . . . ?
C37 P7 O51 Na5 -125.3(5) . . . . ?
C37 C38 C39 C40 -3(2) . . . . ?
C38 C37 C42 C41 -5(2) . . . . ?
C38 C39 C40 C41 0(3) . . . . ?
C39 C40 C41 C42 1(3) . . . . ?
C40 C41 C42 C37 2(3) . . . . ?
C42 C37 C38 C39 5(2) . . . . ?
C43 P8 O8 V1 159.7(6) . . . . ?
C43 P8 O10 V12 77.9(6) . . . . ?
C43 P8 O10 Na3 -97.9(5) . . . . ?
C43 P8 O16 V13 -69.0(7) . . . . ?
C43 P8 O16 Na4 111.7(5) . . . . ?
C43 C44 C45 C46 1.2(19) . . . . ?
C44 C43 C48 C47 -0.5(18) . . . . ?
C44 C45 C46 C47 -1(2) . . . . ?
C45 C46 C47 C48 0(2) . . . . ?
C46 C47 C48 C43 0.6(19) . . . . ?
C48 C43 C44 C45 -0.4(18) . . . . ?
C50 N1 C49 O50 167.8(15) . . . . ?
C51 N1 C49 O50 3(2) . . . . ?
C52 N2 C53 O31 7(2) . . . . ?
C54 N2 C53 O31 -179.3(15) . . . . ?

loop_
_smtbx_masks_void_nr
_smtbx_masks_void_average_x
_smtbx_masks_void_average_y
_smtbx_masks_void_average_z
_smtbx_masks_void_volume
_smtbx_masks_void_count_electrons
_smtbx_masks_void_content
1 -0.078 -0.625 -0.971 4536.0 1257.4 '20 C2N1H8,8 C3H7N1O1,22 CH3OH'
